data_7031341
loop_
_publ_author_name
'Lyubov, Dmitry M.'
'Cherkasov, Anton V.'
'Fukin, Georgy K.'
'Ketkov, Sergey Yu'
'Shavyrin, Andrey S.'
'Trifonov, Alexander A.'

_publ_section_title
;
 Trinuclear alkyl hydrido rare-earth complexes supported by
 amidopyridinato ligands: synthesis, structures, C-Si bond activation and
 catalytic activity in ethylene polymerization.
;
_journal_issue 38
_journal_name_full 'Dalton transactions (Cambridge, England : 2003)'
_journal_page_first 14450
_journal_page_last 14460
_journal_paper_doi 10.1039/c4dt00806e
_journal_volume 43
_journal_year 2014
_chemical_formula_sum 'C118 H184.34 N6 O2 Si Y3'
_chemical_formula_weight 2013.87
_chemical_name_systematic
; 
 ? 
;
_space_group_IT_number 2
_symmetry_cell_setting triclinic
_symmetry_space_group_name_Hall '-P 1'
_symmetry_space_group_name_H-M 'P -1'
_atom_sites_solution_hydrogens geom
_atom_sites_solution_primary direct
_atom_sites_solution_secondary difmap
_audit_creation_method SHELXL-97
_cell_angle_alpha 75.6470(10)
_cell_angle_beta 84.2590(10)
_cell_angle_gamma 85.6350(10)
_cell_formula_units_Z 2
_cell_length_a 16.2230(9)
_cell_length_b 17.7813(9)
_cell_length_c 20.8204(11)
_cell_measurement_reflns_used 650
_cell_measurement_temperature 100(2)
_cell_measurement_theta_max 30
_cell_measurement_theta_min 2
_cell_volume 5781.1(5)
_computing_cell_refinement 'Bruker SMART'
_computing_data_collection 'Bruker SMART'
_computing_data_reduction 'Bruker SHELXTL'
_computing_molecular_graphics 'Bruker SHELXTL'
_computing_publication_material 'Bruker SHELXTL'
_computing_structure_refinement 'SHELXL-97 (Sheldrick, 1997)'
_computing_structure_solution 'SHELXS-97 (Sheldrick, 1990)'
_diffrn_ambient_temperature 100(2)
_diffrn_measured_fraction_theta_full 0.984
_diffrn_measured_fraction_theta_max 0.984
_diffrn_measurement_device_type 'CCD area detector'
_diffrn_measurement_method 'omega scans'
_diffrn_radiation_monochromator graphite
_diffrn_radiation_source 'fine-focus sealed tube'
_diffrn_radiation_type MoK\a
_diffrn_radiation_wavelength 0.71073
_diffrn_reflns_av_R_equivalents 0.0944
_diffrn_reflns_av_sigmaI/netI 0.1457
_diffrn_reflns_limit_h_max 18
_diffrn_reflns_limit_h_min -18
_diffrn_reflns_limit_k_max 20
_diffrn_reflns_limit_k_min -20
_diffrn_reflns_limit_l_max 23
_diffrn_reflns_limit_l_min -23
_diffrn_reflns_number 40315
_diffrn_reflns_theta_full 24.13
_diffrn_reflns_theta_max 24.13
_diffrn_reflns_theta_min 1.75
_exptl_absorpt_coefficient_mu 1.552
_exptl_absorpt_correction_T_max 0.7364
_exptl_absorpt_correction_T_min 0.5418
_exptl_absorpt_correction_type multi-scan
_exptl_absorpt_process_details 'SADABS (Sheldrick, 1998)'
_exptl_crystal_colour yellow
_exptl_crystal_density_diffrn 1.157
_exptl_crystal_density_method 'not measured'
_exptl_crystal_description prism
_exptl_crystal_F_000 2163
_exptl_crystal_size_max 0.45
_exptl_crystal_size_mid 0.40
_exptl_crystal_size_min 0.21
_refine_diff_density_max 1.792
_refine_diff_density_min -1.137
_refine_diff_density_rms 0.126
_refine_ls_extinction_method none
_refine_ls_goodness_of_fit_ref 0.941
_refine_ls_hydrogen_treatment mixed
_refine_ls_matrix_type full
_refine_ls_number_parameters 949
_refine_ls_number_reflns 18151
_refine_ls_number_restraints 118
_refine_ls_restrained_S_all 0.946
_refine_ls_R_factor_all 0.1802
_refine_ls_R_factor_gt 0.0887
_refine_ls_shift/su_max 0.000
_refine_ls_shift/su_mean 0.000
_refine_ls_structure_factor_coef Fsqd
_refine_ls_weighting_details 'calc w=1/[\s^2^(Fo^2^)+(0.1500P)^2^+0.0000P] where P=(Fo^2^+2Fc^2^)/3'
_refine_ls_weighting_scheme calc
_refine_ls_wR_factor_gt 0.2136
_refine_ls_wR_factor_ref 0.2515
_reflns_number_gt 9377
_reflns_number_total 18151
_reflns_threshold_expression >2sigma(I)
_cod_data_source_file c4dt00806e2.cif
_cod_data_source_block 4y
_cod_depositor_comments
;
The following automatic conversions were performed:

'_symmetry_cell_setting' value 'Triclinic' changed to 'triclinic'
according to
/usr/data/users/saulius/crontab/automatic-downloads/rss-feeds/RSC/lib/dictionaries/cif_core.dic
dictionary named 'cif_core.dic' version 2.4.2 from 2011-04-26.

Automatic conversion script
Id: cif_fix_values 2281 2013-09-26 08:29:07Z andrius 

 Adding full bibliography for 7031340--7031341.cif.
;
_cod_original_sg_symbol_H-M P-1
_cod_database_code 7031341

loop_
_symmetry_equiv_pos_as_xyz
'x, y, z'
'-x, -y, -z'

loop_
_atom_site_label
_atom_site_type_symbol
_atom_site_fract_x
_atom_site_fract_y
_atom_site_fract_z
_atom_site_U_iso_or_equiv
_atom_site_adp_type
_atom_site_occupancy
_atom_site_symmetry_multiplicity
_atom_site_calc_flag
_atom_site_refinement_flags
_atom_site_disorder_assembly
_atom_site_disorder_group
Y1A Y -0.08029(4) -0.21639(3) -0.24446(3) 0.03009(16) Uani 1 1 d . . .
Y1B Y -0.16648(4) -0.35833(3) -0.30333(3) 0.02887(15) Uani 1 1 d U A .
Y1C Y -0.29495(4) -0.21505(3) -0.25420(3) 0.03252(16) Uani 1 1 d U A .
H1 H -0.0609 -0.3125 -0.2815 0.043(10) Uiso 1 1 d R . .
H2 H -0.2909 -0.3165 -0.2884 0.043(10) Uiso 1 1 d R . .
H3 H -0.1994 -0.1558 -0.2359 0.043(10) Uiso 1 1 d R . .
H4 H -0.1738 -0.2292 -0.3116 0.052(13) Uiso 1 1 d R . .
H5 H -0.1882 -0.2959 -0.2181 0.052(13) Uiso 1 1 d R . .
N1A N -0.0354(3) -0.0989(3) -0.3100(2) 0.0371(14) Uani 1 1 d . A .
N2A N 0.0660(3) -0.1942(3) -0.2936(2) 0.0312(13) Uani 1 1 d . A .
N1B N -0.1533(3) -0.3366(2) -0.4173(2) 0.0266(12) Uani 1 1 d . . .
N2B N -0.1485(3) -0.4654(3) -0.3648(2) 0.0282(12) Uani 1 1 d . . .
N1C N -0.3778(3) -0.2769(3) -0.1631(2) 0.0360(14) Uani 1 1 d . . .
N2C N -0.4181(3) -0.1505(3) -0.2044(3) 0.0360(14) Uani 1 1 d . . .
C1A C -0.0649(4) -0.0201(3) -0.3356(3) 0.0334(16) Uani 1 1 d . . .
C2A C -0.0941(4) 0.0048(3) -0.3990(3) 0.0386(18) Uani 1 1 d . A .
C3A C -0.1267(4) 0.0808(3) -0.4203(3) 0.0375(18) Uani 1 1 d . . .
H3AA H -0.1476 0.0971 -0.4629 0.045 Uiso 1 1 calc R A .
C4A C -0.1292(4) 0.1343(3) -0.3792(3) 0.0396(18) Uani 1 1 d . A .
C5A C -0.0963(4) 0.1090(4) -0.3191(3) 0.0389(17) Uani 1 1 d . . .
H5AA H -0.0959 0.1448 -0.2921 0.047 Uiso 1 1 calc R A .
C6A C -0.0632(4) 0.0328(3) -0.2951(3) 0.0387(18) Uani 1 1 d . A .
C7A C -0.0912(4) -0.0504(3) -0.4439(3) 0.0395(18) Uani 1 1 d . . .
H7AA H -0.1227 -0.0268 -0.4824 0.059 Uiso 1 1 calc R A .
H7AB H -0.1155 -0.0991 -0.4193 0.059 Uiso 1 1 calc R . .
H7AC H -0.0334 -0.0610 -0.4593 0.059 Uiso 1 1 calc R . .
C8A C -0.1612(4) 0.2156(4) -0.4037(4) 0.055(2) Uani 1 1 d . . .
H8AA H -0.1876 0.2351 -0.3661 0.083 Uiso 1 1 calc R A .
H8AB H -0.2020 0.2175 -0.4358 0.083 Uiso 1 1 calc R . .
H8AC H -0.1152 0.2479 -0.4253 0.083 Uiso 1 1 calc R . .
C9A C -0.0300(5) 0.0061(4) -0.2288(3) 0.053(2) Uani 1 1 d . . .
H9AA H 0.0274 -0.0146 -0.2341 0.079 Uiso 1 1 calc R A .
H9AB H -0.0640 -0.0346 -0.2006 0.079 Uiso 1 1 calc R . .
H9AC H -0.0313 0.0500 -0.2081 0.079 Uiso 1 1 calc R . .
C10A C 0.0441(3) -0.1202(3) -0.3275(3) 0.0293(15) Uani 1 1 d . A .
C11A C 0.1003(4) -0.0742(3) -0.3735(3) 0.0386(18) Uani 1 1 d . . .
H11A H 0.0847 -0.0225 -0.3959 0.046 Uiso 1 1 calc R A .
C12A C 0.1775(4) -0.1058(4) -0.3853(3) 0.0402(18) Uani 1 1 d . A .
H12A H 0.2164 -0.0762 -0.4169 0.048 Uiso 1 1 calc R . .
C13A C 0.2003(4) -0.1817(3) -0.3511(3) 0.0352(17) Uani 1 1 d . . .
H13A H 0.2542 -0.2038 -0.3598 0.042 Uiso 1 1 calc R A .
C14A C 0.1444(3) -0.2234(3) -0.3054(3) 0.0281(15) Uani 1 1 d . A .
C15A C 0.1706(4) -0.3024(3) -0.2652(3) 0.0318(16) Uani 1 1 d . . .
C16A C 0.2109(4) -0.3093(3) -0.2074(3) 0.0403(18) Uani 1 1 d . A .
C17A C 0.2403(4) -0.3838(4) -0.1735(4) 0.049(2) Uani 1 1 d . . .
H17A H 0.2673 -0.3889 -0.1341 0.059 Uiso 1 1 calc R A .
C18A C 0.2316(5) -0.4479(4) -0.1950(4) 0.054(2) Uani 1 1 d . A .
C19A C 0.1918(4) -0.4402(4) -0.2521(3) 0.0465(19) Uani 1 1 d . . .
H19A H 0.1851 -0.4854 -0.2673 0.056 Uiso 1 1 calc R A .
C20A C 0.1613(3) -0.3686(3) -0.2882(3) 0.0307(16) Uani 1 1 d . A .
C21A C 0.2267(5) -0.2385(4) -0.1819(4) 0.053(2) Uani 1 1 d . . .
H21A H 0.1843 -0.1968 -0.1998 0.064 Uiso 1 1 calc R A .
C22A C 0.2161(6) -0.2525(5) -0.1066(4) 0.0812(14) Uani 1 1 d U A .
H22A H 0.1994 -0.2034 -0.0944 0.122 Uiso 1 1 calc R . .
H22B H 0.2688 -0.2732 -0.0881 0.122 Uiso 1 1 calc R . .
H22C H 0.1733 -0.2900 -0.0886 0.122 Uiso 1 1 calc R . .
C23A C 0.3105(6) -0.2079(5) -0.2089(5) 0.086(2) Uani 1 1 d U A .
H23A H 0.3134 -0.1929 -0.2576 0.129 Uiso 1 1 calc R . .
H23B H 0.3539 -0.2484 -0.1945 0.129 Uiso 1 1 calc R . .
H23C H 0.3189 -0.1624 -0.1920 0.129 Uiso 1 1 calc R . .
C24A C 0.2618(5) -0.5278(4) -0.1534(4) 0.0676(13) Uani 1 1 d . . .
H24A H 0.2547 -0.5235 -0.1061 0.081 Uiso 1 1 calc R A .
C25A C 0.2190(5) -0.5953(4) -0.1542(4) 0.077(3) Uani 1 1 d . A .
H25A H 0.2430 -0.6409 -0.1236 0.115 Uiso 1 1 calc R . .
H25B H 0.2247 -0.6034 -0.1993 0.115 Uiso 1 1 calc R . .
H25C H 0.1601 -0.5876 -0.1401 0.115 Uiso 1 1 calc R . .
C26A C 0.3493(6) -0.5376(5) -0.1683(5) 0.0924(11) Uani 1 1 d U A .
H26A H 0.3705 -0.5859 -0.1393 0.139 Uiso 1 1 calc R . .
H26B H 0.3768 -0.4936 -0.1610 0.139 Uiso 1 1 calc R . .
H26C H 0.3607 -0.5401 -0.2149 0.139 Uiso 1 1 calc R . .
C27A C 0.1220(4) -0.3629(3) -0.3529(3) 0.0352(17) Uani 1 1 d . . .
H27A H 0.0857 -0.3140 -0.3612 0.042 Uiso 1 1 calc R A .
C28A C 0.1868(4) -0.3554(4) -0.4121(3) 0.0395(18) Uani 1 1 d . A .
H28A H 0.2189 -0.3098 -0.4159 0.059 Uiso 1 1 calc R . .
H28B H 0.1590 -0.3495 -0.4529 0.059 Uiso 1 1 calc R . .
H28C H 0.2241 -0.4022 -0.4057 0.059 Uiso 1 1 calc R . .
C29A C 0.0672(4) -0.4290(3) -0.3492(3) 0.0362(17) Uani 1 1 d . A .
H29A H 0.0321 -0.4383 -0.3072 0.054 Uiso 1 1 calc R . .
H29B H 0.1019 -0.4761 -0.3514 0.054 Uiso 1 1 calc R . .
H29C H 0.0322 -0.4155 -0.3865 0.054 Uiso 1 1 calc R . .
C30A C -0.0635(3) -0.2411(3) -0.1250(2) 0.0194(13) Uani 1 1 d . A .
H30A H -0.1045 -0.2808 -0.1056 0.023 Uiso 0.667(2) 1 calc PR A 1
H30B H -0.0089 -0.2701 -0.1214 0.023 Uiso 0.667(2) 1 calc PR A 1
H30C H -0.0368 -0.1983 -0.1139 0.023 Uiso 0.333(2) 1 d PR A 2
H30D H -0.1167 -0.2514 -0.0975 0.023 Uiso 0.333(2) 1 d PR A 2
Si1A Si -0.06516(15) -0.18965(13) -0.06270(11) 0.0268(5) Uani 0.667(2) 1 d P A 1
C31A C -0.0628(8) -0.2534(6) 0.0268(5) 0.0660(15) Uani 0.667(2) 1 d P A 1
H31A H -0.0096 -0.2833 0.0315 0.099 Uiso 0.667(2) 1 calc PR A 1
H31B H -0.1080 -0.2891 0.0361 0.099 Uiso 0.667(2) 1 calc PR A 1
H31C H -0.0697 -0.2201 0.0583 0.099 Uiso 0.667(2) 1 calc PR A 1
C32A C 0.0249(8) -0.1262(6) -0.0755(5) 0.0660(15) Uani 0.667(2) 1 d P A 1
H32A H 0.0439 -0.1119 -0.1229 0.099 Uiso 0.667(2) 1 calc PR A 1
H32B H 0.0701 -0.1544 -0.0502 0.099 Uiso 0.667(2) 1 calc PR A 1
H32C H 0.0077 -0.0790 -0.0603 0.099 Uiso 0.667(2) 1 calc PR A 1
C33A C -0.1611(8) -0.1238(6) -0.0670(6) 0.0660(15) Uani 0.667(2) 1 d P A 1
H33A H -0.1743 -0.1053 -0.1134 0.099 Uiso 0.667(2) 1 calc PR A 1
H33B H -0.1519 -0.0793 -0.0492 0.099 Uiso 0.667(2) 1 calc PR A 1
H33C H -0.2074 -0.1523 -0.0406 0.099 Uiso 0.667(2) 1 calc PR A 1
Si1' Si 0.0042(3) -0.3273(3) -0.1184(2) 0.0268(5) Uani 0.333(2) 1 d P A 2
H1A' H 0.0856 -0.3010 -0.1232 0.032 Uiso 0.333(2) 1 d PR A 2
H1B' H -0.0020 -0.3509 -0.1780 0.032 Uiso 0.333(2) 1 d PR A 2
C31' C 0.0039(8) -0.4263(6) -0.0474(5) 0.0660(15) Uani 0.667(2) 1 d P A 2
H31D H 0.0096 -0.3772 -0.0782 0.079 Uiso 0.333(2) 1 calc PR A 2
C32' C 0.0615(8) -0.4830(6) -0.0431(6) 0.0660(15) Uani 0.667(2) 1 d P . 2
H32D H 0.1073 -0.4741 -0.0757 0.079 Uiso 0.667(2) 1 calc PR A 2
C33' C -0.0641(8) -0.4436(6) -0.0042(5) 0.0660(15) Uani 0.667(2) 1 d P . 2
H33D H -0.1114 -0.4085 -0.0054 0.079 Uiso 0.667(2) 1 calc PR A 2
C1B C -0.1560(3) -0.2770(3) -0.4779(3) 0.0263(15) Uani 1 1 d . A .
C2B C -0.0927(3) -0.2265(3) -0.4984(3) 0.0300(15) Uani 1 1 d . . .
C3B C -0.0953(3) -0.1708(3) -0.5590(3) 0.0307(16) Uani 1 1 d . A .
H3BA H -0.0513 -0.1366 -0.5732 0.037 Uiso 1 1 calc R . .
C4B C -0.1600(4) -0.1641(3) -0.5986(3) 0.0364(17) Uani 1 1 d . . .
C5B C -0.2232(4) -0.2135(3) -0.5758(3) 0.0348(17) Uani 1 1 d . A .
H5BA H -0.2690 -0.2083 -0.6020 0.042 Uiso 1 1 calc R . .
C6B C -0.2241(3) -0.2696(3) -0.5175(3) 0.0336(17) Uani 1 1 d . . .
C7B C -0.0176(3) -0.2358(3) -0.4594(3) 0.0352(17) Uani 1 1 d . A .
H7BA H -0.0354 -0.2367 -0.4128 0.053 Uiso 1 1 calc R . .
H7BB H 0.0180 -0.1922 -0.4781 0.053 Uiso 1 1 calc R . .
H7BC H 0.0135 -0.2847 -0.4617 0.053 Uiso 1 1 calc R . .
C8B C -0.1574(4) -0.1067(4) -0.6668(3) 0.048(2) Uani 1 1 d . A .
H8BA H -0.1022 -0.1103 -0.6900 0.072 Uiso 1 1 calc R . .
H8BB H -0.1692 -0.0537 -0.6610 0.072 Uiso 1 1 calc R . .
H8BC H -0.1991 -0.1191 -0.6930 0.072 Uiso 1 1 calc R . .
C9B C -0.2938(4) -0.3250(4) -0.4952(3) 0.0444(19) Uani 1 1 d . A .
H9BA H -0.3069 -0.3333 -0.4470 0.067 Uiso 1 1 calc R . .
H9BB H -0.2763 -0.3748 -0.5058 0.067 Uiso 1 1 calc R . .
H9BC H -0.3430 -0.3028 -0.5182 0.067 Uiso 1 1 calc R . .
C10B C -0.1388(3) -0.4091(3) -0.4247(3) 0.0266(15) Uani 1 1 d . A .
C11B C -0.1150(4) -0.4317(4) -0.4843(3) 0.0383(18) Uani 1 1 d . . .
H11B H -0.1057 -0.3934 -0.5248 0.046 Uiso 1 1 calc R A .
C12B C -0.1053(4) -0.5078(3) -0.4839(3) 0.0428(19) Uani 1 1 d . A .
H12B H -0.0894 -0.5233 -0.5241 0.051 Uiso 1 1 calc R . .
C13B C -0.1187(4) -0.5640(4) -0.4239(3) 0.047(2) Uani 1 1 d . . .
H13B H -0.1143 -0.6177 -0.4237 0.056 Uiso 1 1 calc R A .
C14B C -0.1384(4) -0.5417(3) -0.3651(3) 0.0304(16) Uani 1 1 d . A .
C15B C -0.1532(4) -0.6015(3) -0.3034(3) 0.0311(16) Uani 1 1 d . . .
C16B C -0.0890(4) -0.6485(3) -0.2723(3) 0.0331(16) Uani 1 1 d . A .
C17B C -0.1065(4) -0.7081(4) -0.2170(3) 0.0399(18) Uani 1 1 d . . .
H17B H -0.0616 -0.7395 -0.1969 0.048 Uiso 1 1 calc R A .
C18B C -0.1868(4) -0.7245(3) -0.1892(3) 0.0402(18) Uani 1 1 d . A .
C19B C -0.2497(4) -0.6786(3) -0.2216(3) 0.0394(18) Uani 1 1 d . . .
H19B H -0.3053 -0.6890 -0.2043 0.047 Uiso 1 1 calc R A .
C20B C -0.2375(4) -0.6185(3) -0.2774(3) 0.0355(17) Uani 1 1 d . A .
C21B C 0.0020(4) -0.6391(4) -0.3009(3) 0.0419(17) Uani 1 1 d U . .
H21B H 0.0044 -0.5883 -0.3348 0.050 Uiso 1 1 calc R A .
C22B C 0.0321(6) -0.7030(5) -0.3365(4) 0.0812(14) Uani 1 1 d U A .
H22D H 0.0897 -0.6952 -0.3548 0.122 Uiso 1 1 calc R . .
H22E H -0.0029 -0.7009 -0.3727 0.122 Uiso 1 1 calc R . .
H22F H 0.0288 -0.7538 -0.3048 0.122 Uiso 1 1 calc R . .
C23B C 0.0606(4) -0.6371(4) -0.2487(3) 0.051(2) Uani 1 1 d . A .
H23D H 0.1162 -0.6254 -0.2704 0.076 Uiso 1 1 calc R . .
H23E H 0.0632 -0.6878 -0.2166 0.076 Uiso 1 1 calc R . .
H23F H 0.0403 -0.5968 -0.2254 0.076 Uiso 1 1 calc R . .
C24B C -0.2069(5) -0.7883(4) -0.1267(4) 0.0676(13) Uani 1 1 d U . .
H24B H -0.2543 -0.8155 -0.1361 0.081 Uiso 1 1 calc R A .
C25B C -0.2364(7) -0.7567(5) -0.0683(4) 0.087(2) Uani 1 1 d U A .
H25D H -0.2909 -0.7298 -0.0752 0.130 Uiso 1 1 calc R . .
H25E H -0.1970 -0.7200 -0.0629 0.130 Uiso 1 1 calc R . .
H25F H -0.2407 -0.7994 -0.0282 0.130 Uiso 1 1 calc R . .
C26B C -0.1364(6) -0.8508(5) -0.1093(5) 0.0924(11) Uani 1 1 d U A .
H26D H -0.1572 -0.8944 -0.0741 0.139 Uiso 1 1 calc R . .
H26E H -0.0910 -0.8285 -0.0938 0.139 Uiso 1 1 calc R . .
H26F H -0.1161 -0.8693 -0.1489 0.139 Uiso 1 1 calc R . .
C27B C -0.3104(4) -0.5739(4) -0.3115(4) 0.050(2) Uani 1 1 d . . .
H27B H -0.2882 -0.5313 -0.3488 0.060 Uiso 1 1 calc R A .
C28B C -0.3680(5) -0.5376(5) -0.2661(5) 0.081(3) Uani 1 1 d . A .
H28D H -0.4050 -0.4983 -0.2923 0.122 Uiso 1 1 calc R . .
H28E H -0.3358 -0.5129 -0.2403 0.122 Uiso 1 1 calc R . .
H28F H -0.4010 -0.5776 -0.2357 0.122 Uiso 1 1 calc R . .
C29B C -0.3548(5) -0.6277(5) -0.3417(5) 0.080(3) Uani 1 1 d . A .
H29D H -0.3980 -0.5977 -0.3684 0.119 Uiso 1 1 calc R . .
H29E H -0.3801 -0.6684 -0.3061 0.119 Uiso 1 1 calc R . .
H29F H -0.3147 -0.6518 -0.3702 0.119 Uiso 1 1 calc R . .
C1C C -0.3869(4) -0.3506(4) -0.1200(3) 0.0410(18) Uani 1 1 d . A .
C2C C -0.4323(4) -0.4054(4) -0.1378(3) 0.045(2) Uani 1 1 d . . .
C3C C -0.4353(4) -0.4810(4) -0.0969(4) 0.051(2) Uani 1 1 d . A .
H3CA H -0.4660 -0.5178 -0.1093 0.062 Uiso 1 1 calc R . .
C4C C -0.3957(4) -0.5033(4) -0.0402(4) 0.058(2) Uani 1 1 d . . .
C5C C -0.3518(5) -0.4478(5) -0.0226(4) 0.064(2) Uani 1 1 d . A .
H5CA H -0.3246 -0.4624 0.0173 0.077 Uiso 1 1 calc R . .
C6C C -0.3462(5) -0.3725(5) -0.0610(3) 0.057(2) Uani 1 1 d . . .
C7C C -0.4769(4) -0.3818(4) -0.1996(4) 0.055(2) Uani 1 1 d . A .
H7CA H -0.4975 -0.4279 -0.2091 0.083 Uiso 1 1 calc R . .
H7CB H -0.4388 -0.3565 -0.2369 0.083 Uiso 1 1 calc R . .
H7CC H -0.5238 -0.3454 -0.1932 0.083 Uiso 1 1 calc R . .
C8C C -0.3989(6) -0.5858(4) 0.0019(4) 0.087(3) Uani 1 1 d . A .
H8CA H -0.4549 -0.6040 0.0040 0.131 Uiso 1 1 calc R . .
H8CB H -0.3848 -0.5874 0.0469 0.131 Uiso 1 1 calc R . .
H8CC H -0.3590 -0.6196 -0.0180 0.131 Uiso 1 1 calc R . .
C9C C -0.2990(5) -0.3113(5) -0.0414(4) 0.077(3) Uani 1 1 d . A .
H9CA H -0.2813 -0.3321 0.0036 0.115 Uiso 1 1 calc R . .
H9CB H -0.3354 -0.2645 -0.0422 0.115 Uiso 1 1 calc R . .
H9CC H -0.2502 -0.2982 -0.0729 0.115 Uiso 1 1 calc R . .
C10C C -0.4304(3) -0.2172(3) -0.1555(3) 0.0327(16) Uani 1 1 d . A .
C11C C -0.4960(4) -0.2190(4) -0.1039(3) 0.047(2) Uani 1 1 d . . .
H11C H -0.5059 -0.2658 -0.0709 0.056 Uiso 1 1 calc R A .
C12C C -0.5439(4) -0.1538(4) -0.1024(4) 0.051(2) Uani 1 1 d . A .
H12C H -0.5860 -0.1539 -0.0672 0.061 Uiso 1 1 calc R . .
C13C C -0.5314(4) -0.0864(4) -0.1526(4) 0.051(2) Uani 1 1 d . . .
H13C H -0.5663 -0.0410 -0.1527 0.061 Uiso 1 1 calc R A .
C14C C -0.4683(4) -0.0859(4) -0.2020(3) 0.0416(18) Uani 1 1 d . A .
C15C C -0.4527(4) -0.0164(4) -0.2570(3) 0.0417(18) Uani 1 1 d . . .
C16C C -0.3949(4) 0.0368(4) -0.2503(4) 0.050(2) Uani 1 1 d . A .
C17C C -0.3825(4) 0.1023(4) -0.3017(4) 0.057(2) Uani 1 1 d . . .
H17C H -0.3423 0.1369 -0.2983 0.068 Uiso 1 1 calc R A .
C18C C -0.4260(4) 0.1196(4) -0.3578(4) 0.062(2) Uani 1 1 d . A .
C19C C -0.4868(4) 0.0683(4) -0.3611(4) 0.055(2) Uani 1 1 d . . .
H19C H -0.5189 0.0805 -0.3984 0.066 Uiso 1 1 calc R A .
C20C C -0.5017(4) 0.0009(3) -0.3121(4) 0.045(2) Uani 1 1 d . A .
C21C C -0.3498(4) 0.0246(4) -0.1897(4) 0.058(2) Uani 1 1 d . . .
H21C H -0.3561 -0.0302 -0.1634 0.070 Uiso 1 1 calc R A .
C22C C -0.3914(6) 0.0794(5) -0.1476(4) 0.0812(14) Uani 1 1 d U A .
H22G H -0.4508 0.0865 -0.1537 0.122 Uiso 1 1 calc R . .
H22H H -0.3662 0.1299 -0.1618 0.122 Uiso 1 1 calc R . .
H22I H -0.3835 0.0567 -0.1005 0.122 Uiso 1 1 calc R . .
C23C C -0.2563(4) 0.0385(5) -0.2048(4) 0.070(3) Uani 1 1 d . A .
H23G H -0.2310 0.0043 -0.2325 0.106 Uiso 1 1 calc R . .
H23H H -0.2297 0.0271 -0.1629 0.106 Uiso 1 1 calc R . .
H23I H -0.2489 0.0928 -0.2284 0.106 Uiso 1 1 calc R . .
C24C C -0.4111(5) 0.1918(4) -0.4145(4) 0.0676(13) Uani 1 1 d U . .
H24C H -0.3711 0.2218 -0.3986 0.081 Uiso 1 1 calc R A .
C25C C -0.3670(6) 0.1706(5) -0.4753(4) 0.083(2) Uani 1 1 d U A .
H25G H -0.3390 0.2158 -0.5032 0.124 Uiso 1 1 calc R . .
H25H H -0.4073 0.1545 -0.5006 0.124 Uiso 1 1 calc R . .
H25I H -0.3258 0.1277 -0.4616 0.124 Uiso 1 1 calc R . .
C26C C -0.4871(6) 0.2451(5) -0.4271(5) 0.0924(11) Uani 1 1 d U A .
H26G H -0.4709 0.2963 -0.4535 0.139 Uiso 1 1 calc R . .
H26H H -0.5158 0.2502 -0.3846 0.139 Uiso 1 1 calc R . .
H26I H -0.5242 0.2236 -0.4516 0.139 Uiso 1 1 calc R . .
C27C C -0.5697(4) -0.0498(4) -0.3173(4) 0.049(2) Uani 1 1 d . . .
H27C H -0.5657 -0.0983 -0.2808 0.058 Uiso 1 1 calc R A .
C28C C -0.6543(4) -0.0088(4) -0.3067(5) 0.075(3) Uani 1 1 d . A .
H28G H -0.6602 0.0022 -0.2625 0.113 Uiso 1 1 calc R . .
H28H H -0.6982 -0.0423 -0.3099 0.113 Uiso 1 1 calc R . .
H28I H -0.6589 0.0401 -0.3408 0.113 Uiso 1 1 calc R . .
C29C C -0.5645(5) -0.0734(5) -0.3826(4) 0.075(3) Uani 1 1 d . A .
H29G H -0.6087 -0.1084 -0.3815 0.113 Uiso 1 1 calc R . .
H29H H -0.5105 -0.1002 -0.3896 0.113 Uiso 1 1 calc R . .
H29I H -0.5709 -0.0270 -0.4191 0.113 Uiso 1 1 calc R . .
O1S O -0.3372(3) -0.14236(19) -0.35697(18) 0.0668(4) Uani 1 1 d DU . .
O2S O -0.1508(2) -0.4585(3) -0.20898(19) 0.0668(4) Uani 1 1 d DU . .
C1S C -0.3045(4) -0.0658(3) -0.3800(2) 0.0740(5) Uani 1 1 d DU A .
H1SA H -0.2440 -0.0707 -0.3759 0.089 Uiso 1 1 calc R . .
H1SB H -0.3297 -0.0329 -0.3504 0.089 Uiso 1 1 calc R . .
C2S C -0.3199(5) -0.0243(2) -0.4520(2) 0.0740(5) Uani 1 1 d DU . .
H2SA H -0.3758 0.0018 -0.4570 0.089 Uiso 1 1 calc R A .
H2SB H -0.2763 0.0115 -0.4747 0.089 Uiso 1 1 calc R . .
C3S C -0.3112(5) -0.1028(2) -0.4700(3) 0.0740(5) Uani 1 1 d DU A .
H3SA H -0.2518 -0.1146 -0.4816 0.089 Uiso 1 1 calc R . .
H3SB H -0.3408 -0.0984 -0.5102 0.089 Uiso 1 1 calc R . .
C4S C -0.3448(5) -0.1720(3) -0.4149(2) 0.0740(5) Uani 1 1 d DU A .
H4SA H -0.4031 -0.1809 -0.4196 0.089 Uiso 1 1 calc R . .
H4SB H -0.3101 -0.2205 -0.4139 0.089 Uiso 1 1 calc R . .
C5S C -0.2157(3) -0.4773(4) -0.1560(2) 0.0740(5) Uani 1 1 d DU A .
H5SA H -0.2647 -0.4928 -0.1735 0.089 Uiso 1 1 calc R . .
H5SB H -0.2324 -0.4308 -0.1387 0.089 Uiso 1 1 calc R . .
C6S C -0.1862(3) -0.5434(4) -0.0998(3) 0.0740(5) Uani 1 1 d DU . .
H6SA H -0.2180 -0.5902 -0.0945 0.089 Uiso 1 1 calc R A .
H6SB H -0.1909 -0.5278 -0.0571 0.089 Uiso 1 1 calc R . .
C7S C -0.0952(3) -0.5577(3) -0.1238(3) 0.0740(5) Uani 1 1 d DU A .
H7SA H -0.0877 -0.6076 -0.1373 0.089 Uiso 1 1 calc R . .
H7SB H -0.0591 -0.5601 -0.0877 0.089 Uiso 1 1 calc R . .
C8S C -0.0727(3) -0.4898(4) -0.1835(3) 0.0740(5) Uani 1 1 d DU A .
H8SA H -0.0445 -0.4499 -0.1693 0.089 Uiso 1 1 calc R . .
H8SB H -0.0357 -0.5084 -0.2178 0.089 Uiso 1 1 calc R . .
C9S C 0.3978 0.0703 -0.0004 0.150 Uani 1 1 d . . .
H9SA H 0.4279 0.0448 0.0384 0.225 Uiso 1 1 calc R . .
H9SB H 0.3638 0.1149 0.0090 0.225 Uiso 1 1 calc R . .
H9SC H 0.4375 0.0882 -0.0389 0.225 Uiso 1 1 calc R . .
C10S C 0.3417 0.0126 -0.0156 0.150 Uani 1 1 d . . .
H10A H 0.3021 -0.0061 0.0235 0.180 Uiso 1 1 calc R . .
H10B H 0.3759 -0.0328 -0.0245 0.180 Uiso 1 1 calc R . .
C11S C 0.2936 0.0505 -0.0760 0.150 Uani 1 1 d . . .
H11D H 0.3327 0.0673 -0.1158 0.180 Uiso 1 1 calc R . .
H11E H 0.2604 0.0969 -0.0681 0.180 Uiso 1 1 calc R . .
C12S C 0.2363 -0.0085 -0.0876 0.150 Uani 1 1 d . . .
H12D H 0.2695 -0.0550 -0.0953 0.180 Uiso 1 1 calc R . .
H12E H 0.1971 -0.0251 -0.0479 0.180 Uiso 1 1 calc R . .
C13S C 0.1883 0.0288 -0.1482 0.150 Uani 1 1 d . . .
H13D H 0.1589 -0.0119 -0.1602 0.180 Uiso 1 1 calc R . .
H13E H 0.2282 0.0505 -0.1863 0.180 Uiso 1 1 calc R . .
C14S C 0.1250 0.0936 -0.1368 0.150 Uani 1 1 d . . .
H14A H 0.0965 0.1150 -0.1772 0.225 Uiso 1 1 calc R . .
H14B H 0.1537 0.1348 -0.1259 0.225 Uiso 1 1 calc R . .
H14C H 0.0844 0.0724 -0.0999 0.225 Uiso 1 1 calc R . .
C15S C 0.4206 -0.3090 -0.3469 0.150 Uani 1 1 d . . .
H15A H 0.4564 -0.2792 -0.3283 0.225 Uiso 1 1 calc R . .
H15B H 0.3833 -0.3383 -0.3110 0.225 Uiso 1 1 calc R . .
H15C H 0.3878 -0.2733 -0.3797 0.225 Uiso 1 1 calc R . .
C16S C 0.4742 -0.3654 -0.3804 0.150 Uani 1 1 d . . .
H16A H 0.5083 -0.3987 -0.3463 0.180 Uiso 1 1 calc R . .
H16B H 0.5129 -0.3340 -0.4146 0.180 Uiso 1 1 calc R . .
C17S C 0.4337 -0.4192 -0.4135 0.150 Uani 1 1 d . . .
H17D H 0.3897 -0.3886 -0.4401 0.180 Uiso 1 1 calc R . .
H17E H 0.4760 -0.4373 -0.4448 0.180 Uiso 1 1 calc R . .
C18S C 0.3954 -0.4905 -0.3662 0.150 Uani 1 1 d . . .
H18A H 0.3465 -0.4750 -0.3390 0.180 Uiso 1 1 calc R . .
H18B H 0.4364 -0.5205 -0.3362 0.180 Uiso 1 1 calc R . .
C19S C 0.3702 -0.5379 -0.4125 0.150 Uani 1 1 d . . .
H19D H 0.4184 -0.5657 -0.4311 0.180 Uiso 1 1 calc R . .
H19E H 0.3389 -0.5058 -0.4490 0.180 Uiso 1 1 calc R . .
C20S C 0.3151 -0.5931 -0.3607 0.150 Uani 1 1 d . . .
H20A H 0.2922 -0.6295 -0.3817 0.225 Uiso 1 1 calc R . .
H20B H 0.2697 -0.5629 -0.3424 0.225 Uiso 1 1 calc R . .
H20C H 0.3482 -0.6221 -0.3247 0.225 Uiso 1 1 calc R . .
C21S C 0.2794 -0.7627 -0.2453 0.150 Uani 1 1 d . . .
H21D H 0.2357 -0.7929 -0.2542 0.225 Uiso 1 1 calc R . .
H21E H 0.2777 -0.7108 -0.2755 0.225 Uiso 1 1 calc R . .
H21F H 0.2707 -0.7579 -0.1991 0.225 Uiso 1 1 calc R . .
C22S C 0.3640 -0.8041 -0.2560 0.150 Uani 1 1 d . . .
H22J H 0.3655 -0.8568 -0.2259 0.180 Uiso 1 1 calc R . .
H22K H 0.3725 -0.8096 -0.3024 0.180 Uiso 1 1 calc R . .
C23S C 0.4338 -0.7584 -0.2424 0.150 Uani 1 1 d . . .
H23J H 0.4261 -0.7030 -0.2660 0.180 Uiso 1 1 calc R . .
H23K H 0.4879 -0.7789 -0.2594 0.180 Uiso 1 1 calc R . .
C24S C 0.4339 -0.7652 -0.1676 0.150 Uani 1 1 d . . .
H24D H 0.3800 -0.7447 -0.1503 0.180 Uiso 1 1 calc R . .
H24E H 0.4423 -0.8203 -0.1438 0.180 Uiso 1 1 calc R . .
C25S C 0.5041 -0.7182 -0.1566 0.150 Uani 1 1 d . . .
H25J H 0.5580 -0.7372 -0.1751 0.180 Uiso 1 1 calc R . .
H25K H 0.4947 -0.6625 -0.1786 0.180 Uiso 1 1 calc R . .
C26S C 0.5037 -0.7295 -0.0813 0.150 Uani 1 1 d . . .
H26J H 0.5479 -0.7004 -0.0716 0.225 Uiso 1 1 calc R . .
H26K H 0.5130 -0.7849 -0.0603 0.225 Uiso 1 1 calc R . .
H26L H 0.4499 -0.7105 -0.0638 0.225 Uiso 1 1 calc R . .

loop_
_atom_site_aniso_label
_atom_site_aniso_U_11
_atom_site_aniso_U_22
_atom_site_aniso_U_33
_atom_site_aniso_U_23
_atom_site_aniso_U_13
_atom_site_aniso_U_12
Y1A 0.0289(3) 0.0257(3) 0.0338(3) -0.0060(2) 0.0023(3) -0.0004(2)
Y1B 0.0303(3) 0.0245(3) 0.0307(3) -0.0053(2) -0.0018(2) -0.0004(2)
Y1C 0.0275(3) 0.0291(3) 0.0377(3) -0.0047(3) 0.0013(3) 0.0025(2)
N1A 0.038(3) 0.029(3) 0.042(3) -0.008(2) 0.005(2) 0.004(2)
N2A 0.030(3) 0.032(3) 0.032(3) -0.006(2) 0.000(2) -0.008(2)
N1B 0.023(2) 0.025(2) 0.033(3) -0.005(2) -0.009(2) 0.001(2)
N2B 0.028(3) 0.027(2) 0.028(3) -0.005(2) 0.003(2) -0.003(2)
N1C 0.020(3) 0.040(3) 0.042(3) -0.003(2) 0.007(2) -0.003(2)
N2C 0.015(2) 0.041(3) 0.052(3) -0.013(3) -0.001(2) 0.002(2)
C1A 0.026(3) 0.028(3) 0.047(4) -0.013(3) 0.000(3) 0.002(3)
C2A 0.027(3) 0.034(3) 0.049(4) -0.002(3) 0.011(3) -0.010(3)
C3A 0.026(3) 0.030(3) 0.050(4) 0.003(3) -0.002(3) -0.009(3)
C4A 0.021(3) 0.031(3) 0.061(4) -0.005(3) 0.015(3) -0.008(3)
C5A 0.036(4) 0.036(3) 0.046(4) -0.014(3) 0.004(3) -0.005(3)
C6A 0.038(4) 0.034(3) 0.042(4) -0.008(3) 0.006(3) -0.003(3)
C7A 0.035(3) 0.037(4) 0.044(4) -0.005(3) -0.005(3) -0.008(3)
C8A 0.047(4) 0.030(4) 0.082(5) -0.007(4) 0.002(4) 0.006(3)
C9A 0.073(5) 0.046(4) 0.040(4) -0.012(3) -0.003(4) -0.003(4)
C10A 0.025(3) 0.028(3) 0.037(3) -0.013(3) 0.001(3) -0.001(3)
C11A 0.042(4) 0.028(3) 0.043(4) -0.001(3) -0.006(3) -0.004(3)
C12A 0.036(4) 0.038(4) 0.044(4) -0.005(3) 0.003(3) -0.009(3)
C13A 0.024(3) 0.034(3) 0.047(4) -0.009(3) -0.003(3) 0.000(3)
C14A 0.029(3) 0.029(3) 0.030(3) -0.014(3) -0.006(3) 0.001(3)
C15A 0.026(3) 0.031(3) 0.037(3) -0.008(3) -0.001(3) 0.003(3)
C16A 0.038(4) 0.036(3) 0.049(4) -0.012(3) -0.007(3) -0.005(3)
C17A 0.053(4) 0.036(4) 0.063(4) -0.016(3) -0.027(3) 0.006(3)
C18A 0.065(5) 0.040(4) 0.057(4) -0.006(3) -0.031(4) 0.010(3)
C19A 0.054(4) 0.029(3) 0.061(4) -0.018(3) -0.010(4) 0.005(3)
C20A 0.025(3) 0.032(3) 0.035(3) -0.006(3) -0.005(3) -0.003(3)
C21A 0.065(5) 0.034(4) 0.063(5) -0.014(3) -0.021(4) 0.010(3)
C22A 0.088(2) 0.079(2) 0.082(2) -0.0301(17) -0.0059(19) -0.0037(19)
C23A 0.082(4) 0.082(4) 0.101(4) -0.029(3) -0.016(3) -0.014(3)
C24A 0.072(3) 0.058(3) 0.072(3) -0.007(2) -0.019(2) -0.0113(19)
C25A 0.087(6) 0.046(5) 0.079(6) 0.015(4) 0.005(5) -0.002(4)
C26A 0.0879(15) 0.0803(16) 0.101(2) -0.0057(15) -0.0117(16) -0.0011(14)
C27A 0.035(3) 0.027(3) 0.042(4) -0.006(3) -0.005(3) 0.006(3)
C28A 0.034(4) 0.042(4) 0.041(4) -0.006(3) 0.000(3) -0.008(3)
C29A 0.030(3) 0.041(3) 0.039(4) -0.013(3) -0.002(3) 0.002(3)
C30A 0.032(3) 0.015(3) 0.013(3) -0.003(2) -0.008(2) -0.004(2)
Si1A 0.0322(12) 0.0261(11) 0.0226(11) -0.0070(9) -0.0029(9) -0.0013(9)
C31A 0.091(4) 0.052(3) 0.055(3) -0.020(2) 0.027(3) -0.015(3)
C32A 0.091(4) 0.052(3) 0.055(3) -0.020(2) 0.027(3) -0.015(3)
C33A 0.091(4) 0.052(3) 0.055(3) -0.020(2) 0.027(3) -0.015(3)
Si1' 0.0322(12) 0.0261(11) 0.0226(11) -0.0070(9) -0.0029(9) -0.0013(9)
C31' 0.091(4) 0.052(3) 0.055(3) -0.020(2) 0.027(3) -0.015(3)
C32' 0.091(4) 0.052(3) 0.055(3) -0.020(2) 0.027(3) -0.015(3)
C33' 0.091(4) 0.052(3) 0.055(3) -0.020(2) 0.027(3) -0.015(3)
C1B 0.028(3) 0.024(3) 0.025(3) -0.005(2) 0.001(2) 0.003(2)
C2B 0.022(3) 0.027(3) 0.041(3) -0.011(3) -0.003(3) 0.007(3)
C3B 0.024(3) 0.029(3) 0.039(3) -0.007(3) -0.002(3) -0.004(3)
C4B 0.033(3) 0.030(3) 0.042(4) -0.005(3) 0.006(3) 0.005(3)
C5B 0.034(3) 0.030(3) 0.036(3) 0.001(3) -0.007(3) 0.002(3)
C6B 0.019(3) 0.039(3) 0.039(4) -0.002(3) -0.003(3) 0.000(3)
C7B 0.028(3) 0.033(3) 0.043(4) -0.006(3) -0.001(3) -0.009(3)
C8B 0.051(4) 0.039(4) 0.044(4) 0.007(3) -0.006(3) 0.006(3)
C9B 0.025(3) 0.052(4) 0.055(4) -0.005(3) -0.018(3) 0.001(3)
C10B 0.017(3) 0.034(3) 0.029(3) -0.008(3) -0.006(2) -0.002(2)
C11B 0.042(4) 0.042(4) 0.028(3) -0.005(3) -0.004(3) 0.008(3)
C12B 0.067(5) 0.031(3) 0.030(3) -0.008(3) -0.005(3) 0.005(3)
C13B 0.069(5) 0.031(3) 0.042(4) -0.014(3) -0.007(3) 0.008(3)
C14B 0.029(3) 0.029(3) 0.034(3) -0.009(3) -0.005(3) 0.002(3)
C15B 0.039(3) 0.024(3) 0.032(3) -0.009(3) -0.005(3) -0.001(3)
C16B 0.041(4) 0.026(3) 0.033(3) -0.007(3) -0.003(3) -0.006(3)
C17B 0.041(4) 0.041(4) 0.038(4) -0.008(3) -0.005(3) -0.006(3)
C18B 0.049(4) 0.025(3) 0.046(4) -0.006(3) -0.006(3) -0.005(3)
C19B 0.041(4) 0.023(3) 0.054(4) -0.011(3) 0.009(3) -0.010(3)
C20B 0.041(4) 0.025(3) 0.040(4) -0.006(3) -0.002(3) 0.000(3)
C21B 0.032(4) 0.033(3) 0.050(4) 0.006(3) 0.003(3) -0.004(3)
C22B 0.088(2) 0.079(2) 0.082(2) -0.0301(17) -0.0059(19) -0.0037(19)
C23B 0.038(4) 0.056(4) 0.055(4) -0.005(4) -0.006(3) -0.005(3)
C24B 0.072(3) 0.058(3) 0.072(3) -0.007(2) -0.019(2) -0.0113(19)
C25B 0.134(4) 0.060(3) 0.056(4) 0.002(3) 0.008(4) -0.014(3)
C26B 0.0879(15) 0.0803(16) 0.101(2) -0.0057(15) -0.0117(16) -0.0011(14)
C27B 0.045(4) 0.031(3) 0.074(5) -0.013(3) 0.000(4) -0.007(3)
C28B 0.059(5) 0.075(5) 0.107(7) -0.025(5) -0.010(5) 0.033(4)
C29B 0.058(5) 0.072(5) 0.117(7) -0.032(5) -0.039(5) 0.016(4)
C1C 0.032(4) 0.047(4) 0.038(4) -0.001(3) 0.002(3) -0.004(3)
C2C 0.036(4) 0.051(4) 0.044(4) -0.004(3) 0.006(3) -0.005(3)
C3C 0.036(4) 0.044(4) 0.067(5) -0.008(4) 0.010(4) 0.001(3)
C4C 0.044(4) 0.055(4) 0.059(5) 0.006(4) 0.019(4) 0.014(4)
C5C 0.062(5) 0.077(6) 0.043(4) 0.006(4) -0.017(4) 0.005(4)
C6C 0.053(4) 0.078(5) 0.036(4) -0.003(4) 0.002(3) -0.019(4)
C7C 0.033(4) 0.055(4) 0.081(5) -0.021(4) -0.006(4) -0.003(3)
C8C 0.100(7) 0.049(5) 0.080(6) 0.021(5) 0.032(5) 0.019(5)
C9C 0.072(5) 0.093(6) 0.070(5) -0.013(5) -0.036(4) -0.013(5)
C10C 0.019(3) 0.038(3) 0.037(4) 0.001(3) -0.003(3) -0.009(3)
C11C 0.027(3) 0.051(4) 0.059(4) -0.009(4) 0.006(3) -0.009(3)
C12C 0.029(4) 0.058(4) 0.068(5) -0.027(4) 0.014(3) -0.008(3)
C13C 0.043(4) 0.037(4) 0.075(5) -0.023(3) 0.007(4) -0.004(3)
C14C 0.025(3) 0.053(4) 0.054(4) -0.027(3) -0.003(3) -0.002(3)
C15C 0.033(4) 0.035(3) 0.055(4) -0.011(3) -0.002(3) 0.007(3)
C16C 0.031(4) 0.051(4) 0.073(5) -0.023(4) 0.001(3) -0.013(3)
C17C 0.033(4) 0.057(4) 0.083(5) -0.016(4) -0.011(4) -0.016(3)
C18C 0.039(4) 0.037(4) 0.106(6) -0.014(4) 0.003(4) -0.003(3)
C19C 0.037(4) 0.049(4) 0.073(5) -0.001(4) -0.014(4) 0.007(3)
C20C 0.028(3) 0.026(3) 0.077(5) -0.010(3) -0.004(3) 0.007(3)
C21C 0.038(4) 0.049(4) 0.089(6) -0.019(4) -0.008(4) -0.003(3)
C22C 0.088(2) 0.079(2) 0.082(2) -0.0301(17) -0.0059(19) -0.0037(19)
C23C 0.033(4) 0.071(5) 0.113(7) -0.027(5) -0.017(4) -0.010(4)
C24C 0.072(3) 0.058(3) 0.072(3) -0.007(2) -0.019(2) -0.0113(19)
C25C 0.085(4) 0.078(5) 0.077(4) -0.002(4) 0.001(3) -0.018(3)
C26C 0.0879(15) 0.0803(16) 0.101(2) -0.0057(15) -0.0117(16) -0.0011(14)
C27C 0.035(4) 0.034(4) 0.077(5) -0.009(3) -0.014(3) -0.001(3)
C28C 0.032(4) 0.059(5) 0.144(8) -0.040(5) -0.011(5) -0.003(4)
C29C 0.066(5) 0.070(5) 0.089(6) -0.019(5) -0.008(5) 0.003(4)
O1S 0.0853(9) 0.0489(7) 0.0473(7) 0.0096(6) 0.0018(7) 0.0342(6)
O2S 0.0853(9) 0.0489(7) 0.0473(7) 0.0096(6) 0.0018(7) 0.0342(6)
C1S 0.0737(10) 0.0765(10) 0.0598(10) 0.0014(9) -0.0021(8) 0.0087(10)
C2S 0.0737(10) 0.0765(10) 0.0598(10) 0.0014(9) -0.0021(8) 0.0087(10)
C3S 0.0737(10) 0.0765(10) 0.0598(10) 0.0014(9) -0.0021(8) 0.0087(10)
C4S 0.0737(10) 0.0765(10) 0.0598(10) 0.0014(9) -0.0021(8) 0.0087(10)
C5S 0.0737(10) 0.0765(10) 0.0598(10) 0.0014(9) -0.0021(8) 0.0087(10)
C6S 0.0737(10) 0.0765(10) 0.0598(10) 0.0014(9) -0.0021(8) 0.0087(10)
C7S 0.0737(10) 0.0765(10) 0.0598(10) 0.0014(9) -0.0021(8) 0.0087(10)
C8S 0.0737(10) 0.0765(10) 0.0598(10) 0.0014(9) -0.0021(8) 0.0087(10)
C9S 0.150 0.150 0.150 -0.036 -0.013 -0.008
C10S 0.150 0.150 0.150 -0.036 -0.013 -0.008
C11S 0.150 0.150 0.150 -0.036 -0.013 -0.008
C12S 0.150 0.150 0.150 -0.036 -0.013 -0.008
C13S 0.150 0.150 0.150 -0.036 -0.013 -0.008
C14S 0.150 0.150 0.150 -0.036 -0.013 -0.008
C15S 0.150 0.150 0.150 -0.036 -0.013 -0.008
C16S 0.150 0.150 0.150 -0.036 -0.013 -0.008
C17S 0.150 0.150 0.150 -0.036 -0.013 -0.008
C18S 0.150 0.150 0.150 -0.036 -0.013 -0.008
C19S 0.150 0.150 0.150 -0.036 -0.013 -0.008
C20S 0.150 0.150 0.150 -0.036 -0.013 -0.008
C21S 0.150 0.150 0.150 -0.036 -0.013 -0.008
C22S 0.150 0.150 0.150 -0.036 -0.013 -0.008
C23S 0.150 0.150 0.150 -0.036 -0.013 -0.008
C24S 0.150 0.150 0.150 -0.036 -0.013 -0.008
C25S 0.150 0.150 0.150 -0.036 -0.013 -0.008
C26S 0.150 0.150 0.150 -0.036 -0.013 -0.008

loop_
_atom_type_symbol
_atom_type_description
_atom_type_scat_dispersion_real
_atom_type_scat_dispersion_imag
_atom_type_scat_source
C C 0.0033 0.0016 'International Tables Vol C Tables 4.2.6.8 and 6.1.1.4'
H H 0.0000 0.0000 'International Tables Vol C Tables 4.2.6.8 and 6.1.1.4'
N N 0.0061 0.0033 'International Tables Vol C Tables 4.2.6.8 and 6.1.1.4'
O O 0.0106 0.0060 'International Tables Vol C Tables 4.2.6.8 and 6.1.1.4'
Si Si 0.0817 0.0704 'International Tables Vol C Tables 4.2.6.8 and 6.1.1.4'
Y Y -2.7962 3.5667 'International Tables Vol C Tables 4.2.6.8 and 6.1.1.4'

loop_
_geom_angle_atom_site_label_1
_geom_angle_atom_site_label_2
_geom_angle_atom_site_label_3
_geom_angle
_geom_angle_site_symmetry_1
_geom_angle_site_symmetry_3
N1A Y1A C30A 116.25(18) . .
N1A Y1A N2A 55.59(16) . .
C30A Y1A N2A 101.50(17) . .
N1A Y1A C10A 27.51(16) . .
C30A Y1A C10A 113.58(17) . .
N2A Y1A C10A 28.26(15) . .
N1A Y1A Si1' 127.66(16) . .
C30A Y1A Si1' 33.63(14) . .
N2A Y1A Si1' 84.96(13) . .
C10A Y1A Si1' 108.91(14) . .
N1A Y1A Y1B 125.02(13) . .
C30A Y1A Y1B 118.72(12) . .
N2A Y1A Y1B 111.28(11) . .
C10A Y1A Y1B 119.85(12) . .
Si1' Y1A Y1B 99.11(9) . .
N1A Y1A Y1C 107.26(13) . .
C30A Y1A Y1C 104.67(13) . .
N2A Y1A Y1C 153.40(11) . .
C10A Y1A Y1C 130.81(11) . .
Si1' Y1A Y1C 120.00(9) . .
Y1B Y1A Y1C 59.106(17) . .
N1A Y1A H1 118.5 . .
C30A Y1A H1 114.1 . .
N2A Y1A H1 82.1 . .
C10A Y1A H1 99.6 . .
Si1' Y1A H1 83.1 . .
Y1B Y1A H1 32.3 . .
Y1C Y1A H1 91.4 . .
N1A Y1A H3 85.9 . .
C30A Y1A H3 93.3 . .
N2A Y1A H3 141.4 . .
C10A Y1A H3 113.4 . .
Si1' Y1A H3 122.9 . .
Y1B Y1A H3 91.6 . .
Y1C Y1A H3 32.7 . .
H1 Y1A H3 123.8 . .
N1A Y1A H4 95.2 . .
C30A Y1A H4 139.5 . .
N2A Y1A H4 117.8 . .
C10A Y1A H4 106.1 . .
Si1' Y1A H4 135.9 . .
Y1B Y1A H4 38.9 . .
Y1C Y1A H4 38.1 . .
H1 Y1A H4 65.2 . .
H3 Y1A H4 62.6 . .
N1A Y1A H5 144.5 . .
C30A Y1A H5 88.1 . .
N2A Y1A H5 148.5 . .
C10A Y1A H5 158.1 . .
Si1' Y1A H5 87.1 . .
Y1B Y1A H5 40.4 . .
Y1C Y1A H5 38.4 . .
H1 Y1A H5 66.7 . .
H3 Y1A H5 66.3 . .
H4 Y1A H5 53.2 . .
N1B Y1B O2S 140.19(16) . .
N1B Y1B N2B 56.11(15) . .
O2S Y1B N2B 84.75(15) . .
N1B Y1B C10B 27.20(15) . .
O2S Y1B C10B 113.13(16) . .
N2B Y1B C10B 29.07(14) . .
N1B Y1B Y1C 110.58(11) . .
O2S Y1B Y1C 106.82(10) . .
N2B Y1B Y1C 147.91(11) . .
C10B Y1B Y1C 133.62(11) . .
N1B Y1B Y1A 113.64(11) . .
O2S Y1B Y1A 96.20(12) . .
N2B Y1B Y1A 149.63(10) . .
C10B Y1B Y1A 133.47(11) . .
Y1C Y1B Y1A 60.557(17) . .
N1B Y1B H1 104.1 . .
O2S Y1B H1 87.6 . .
N2B Y1B H1 118.8 . .
C10B Y1B H1 111.8 . .
Y1C Y1B H1 92.0 . .
Y1A Y1B H1 31.4 . .
N1B Y1B H2 100.1 . .
O2S Y1B H2 103.0 . .
N2B Y1B H2 114.4 . .
C10B Y1B H2 111.3 . .
Y1C Y1B H2 34.6 . .
Y1A Y1B H2 95.1 . .
H1 Y1B H2 126.5 . .
N1B Y1B H4 90.4 . .
O2S Y1B H4 128.1 . .
N2B Y1B H4 146.5 . .
C10B Y1B H4 117.4 . .
Y1C Y1B H4 39.3 . .
Y1A Y1B H4 38.3 . .
H1 Y1B H4 63.9 . .
H2 Y1B H4 69.0 . .
N1B Y1B H5 142.8 . .
O2S Y1B H5 76.8 . .
N2B Y1B H5 161.0 . .
C10B Y1B H5 169.9 . .
Y1C Y1B H5 39.6 . .
Y1A Y1B H5 39.8 . .
H1 Y1B H5 65.4 . .
H2 Y1B H5 66.5 . .
H4 Y1B H5 52.5 . .
N1C Y1C O1S 127.46(17) . .
N1C Y1C N2C 56.31(16) . .
O1S Y1C N2C 85.51(15) . .
N1C Y1C C10C 27.61(16) . .
O1S Y1C C10C 108.74(16) . .
N2C Y1C C10C 28.75(15) . .
N1C Y1C Y1B 106.38(12) . .
O1S Y1C Y1B 101.00(10) . .
N2C Y1C Y1B 160.25(11) . .
C10C Y1C Y1B 133.66(12) . .
N1C Y1C Y1A 119.67(12) . .
O1S Y1C Y1A 112.81(11) . .
N2C Y1C Y1A 134.23(12) . .
C10C Y1C Y1A 131.18(12) . .
Y1B Y1C Y1A 60.337(17) . .
N1C Y1C H2 87.9 . .
O1S Y1C H2 89.9 . .
N2C Y1C H2 127.5 . .
C10C Y1C H2 109.4 . .
Y1B Y1C H2 35.1 . .
Y1A Y1C H2 95.3 . .
N1C Y1C H3 116.7 . .
O1S Y1C H3 104.6 . .
N2C Y1C H3 101.9 . .
C10C Y1C H3 110.7 . .
Y1B Y1C H3 94.5 . .
Y1A Y1C H3 34.5 . .
H2 Y1C H3 129.6 . .
N1C Y1C H4 141.9 . .
O1S Y1C H4 84.5 . .
N2C Y1C H4 159.8 . .
C10C Y1C H4 166.8 . .
Y1B Y1C H4 39.8 . .
Y1A Y1C H4 38.0 . .
H2 Y1C H4 70.0 . .
H3 Y1C H4 64.0 . .
N1C Y1C H5 89.7 . .
O1S Y1C H5 137.0 . .
N2C Y1C H5 137.3 . .
C10C Y1C H5 113.3 . .
Y1B Y1C H5 41.1 . .
Y1A Y1C H5 39.3 . .
H2 Y1C H5 68.3 . .
H3 Y1C H5 68.6 . .
H4 Y1C H5 53.7 . .
C10A N1A C1A 118.5(5) . .
C10A N1A Y1A 100.4(3) . .
C1A N1A Y1A 141.1(4) . .
C14A N2A C10A 118.6(5) . .
C14A N2A Y1A 149.2(4) . .
C10A N2A Y1A 91.6(3) . .
C10B N1B C1B 115.4(5) . .
C10B N1B Y1B 101.0(3) . .
C1B N1B Y1B 143.5(4) . .
C14B N2B C10B 119.4(5) . .
C14B N2B Y1B 151.0(4) . .
C10B N2B Y1B 89.3(3) . .
C10C N1C C1C 120.2(5) . .
C10C N1C Y1C 99.7(3) . .
C1C N1C Y1C 140.2(4) . .
C14C N2C C10C 118.8(5) . .
C14C N2C Y1C 150.7(4) . .
C10C N2C Y1C 90.3(3) . .
C2A C1A C6A 120.3(5) . .
C2A C1A N1A 121.7(6) . .
C6A C1A N1A 118.0(5) . .
C3A C2A C1A 119.8(6) . .
C3A C2A C7A 119.9(6) . .
C1A C2A C7A 120.4(5) . .
C2A C3A C4A 121.0(6) . .
C2A C3A H3AA 119.5 . .
C4A C3A H3AA 119.5 . .
C5A C4A C3A 117.6(5) . .
C5A C4A C8A 122.0(6) . .
C3A C4A C8A 120.3(6) . .
C4A C5A C6A 123.6(6) . .
C4A C5A H5AA 118.2 . .
C6A C5A H5AA 118.2 . .
C5A C6A C1A 117.6(6) . .
C5A C6A C9A 122.6(6) . .
C1A C6A C9A 119.8(5) . .
C2A C7A H7AA 109.5 . .
C2A C7A H7AB 109.5 . .
H7AA C7A H7AB 109.5 . .
C2A C7A H7AC 109.5 . .
H7AA C7A H7AC 109.5 . .
H7AB C7A H7AC 109.5 . .
C4A C8A H8AA 109.5 . .
C4A C8A H8AB 109.5 . .
H8AA C8A H8AB 109.5 . .
C4A C8A H8AC 109.5 . .
H8AA C8A H8AC 109.5 . .
H8AB C8A H8AC 109.5 . .
C6A C9A H9AA 109.5 . .
C6A C9A H9AB 109.5 . .
H9AA C9A H9AB 109.5 . .
C6A C9A H9AC 109.5 . .
H9AA C9A H9AC 109.5 . .
H9AB C9A H9AC 109.5 . .
N1A C10A N2A 111.8(5) . .
N1A C10A C11A 126.4(5) . .
N2A C10A C11A 121.8(5) . .
N1A C10A Y1A 52.1(3) . .
N2A C10A Y1A 60.2(3) . .
C11A C10A Y1A 174.0(5) . .
C12A C11A C10A 118.1(5) . .
C12A C11A H11A 120.9 . .
C10A C11A H11A 120.9 . .
C11A C12A C13A 120.5(6) . .
C11A C12A H12A 119.8 . .
C13A C12A H12A 119.8 . .
C14A C13A C12A 119.3(5) . .
C14A C13A H13A 120.3 . .
C12A C13A H13A 120.3 . .
N2A C14A C13A 121.6(5) . .
N2A C14A C15A 118.9(5) . .
C13A C14A C15A 119.4(5) . .
C20A C15A C16A 119.7(5) . .
C20A C15A C14A 120.2(5) . .
C16A C15A C14A 119.8(5) . .
C15A C16A C17A 118.5(6) . .
C15A C16A C21A 122.1(5) . .
C17A C16A C21A 119.4(6) . .
C18A C17A C16A 122.3(7) . .
C18A C17A H17A 118.8 . .
C16A C17A H17A 118.8 . .
C17A C18A C19A 118.6(6) . .
C17A C18A C24A 119.3(7) . .
C19A C18A C24A 122.1(7) . .
C18A C19A C20A 122.2(6) . .
C18A C19A H19A 118.9 . .
C20A C19A H19A 118.9 . .
C19A C20A C15A 118.6(6) . .
C19A C20A C27A 120.0(6) . .
C15A C20A C27A 121.3(5) . .
C23A C21A C22A 110.8(7) . .
C23A C21A C16A 111.1(6) . .
C22A C21A C16A 114.0(6) . .
C23A C21A H21A 106.8 . .
C22A C21A H21A 106.8 . .
C16A C21A H21A 106.8 . .
C21A C22A H22A 109.5 . .
C21A C22A H22B 109.5 . .
H22A C22A H22B 109.5 . .
C21A C22A H22C 109.5 . .
H22A C22A H22C 109.5 . .
H22B C22A H22C 109.5 . .
C21A C23A H23A 109.5 . .
C21A C23A H23B 109.5 . .
H23A C23A H23B 109.5 . .
C21A C23A H23C 109.5 . .
H23A C23A H23C 109.5 . .
H23B C23A H23C 109.5 . .
C26A C24A C25A 112.3(8) . .
C26A C24A C18A 108.4(7) . .
C25A C24A C18A 118.8(7) . .
C26A C24A H24A 105.4 . .
C25A C24A H24A 105.4 . .
C18A C24A H24A 105.4 . .
C24A C25A H25A 109.5 . .
C24A C25A H25B 109.5 . .
H25A C25A H25B 109.5 . .
C24A C25A H25C 109.5 . .
H25A C25A H25C 109.5 . .
H25B C25A H25C 109.5 . .
C24A C26A H26A 109.5 . .
C24A C26A H26B 109.5 . .
H26A C26A H26B 109.5 . .
C24A C26A H26C 109.5 . .
H26A C26A H26C 109.5 . .
H26B C26A H26C 109.5 . .
C29A C27A C28A 110.6(5) . .
C29A C27A C20A 113.1(5) . .
C28A C27A C20A 112.0(5) . .
C29A C27A H27A 106.9 . .
C28A C27A H27A 106.9 . .
C20A C27A H27A 106.9 . .
C27A C28A H28A 109.5 . .
C27A C28A H28B 109.5 . .
H28A C28A H28B 109.5 . .
C27A C28A H28C 109.5 . .
H28A C28A H28C 109.5 . .
H28B C28A H28C 109.5 . .
C27A C29A H29A 109.5 . .
C27A C29A H29B 109.5 . .
H29A C29A H29B 109.5 . .
C27A C29A H29C 109.5 . .
H29A C29A H29C 109.5 . .
H29B C29A H29C 109.5 . .
Si1A C30A Si1' 118.0(3) . .
Si1A C30A Y1A 139.5(3) . .
Si1' C30A Y1A 97.4(3) . .
Si1A C30A H30A 102.2 . .
Si1' C30A H30A 80.9 . .
Y1A C30A H30A 102.2 . .
Si1A C30A H30B 102.2 . .
Si1' C30A H30B 26.1 . .
Y1A C30A H30B 102.2 . .
H30A C30A H30B 104.8 . .
Si1A C30A H30C 38.2 . .
Si1' C30A H30C 112.3 . .
Y1A C30A H30C 112.3 . .
H30A C30A H30C 140.3 . .
H30B C30A H30C 87.0 . .
Si1A C30A H30D 73.4 . .
Si1' C30A H30D 112.3 . .
Y1A C30A H30D 112.3 . .
H30A C30A H30D 35.3 . .
H30B C30A H30D 130.6 . .
H30C C30A H30D 109.9 . .
C30A Si1A C33A 108.4(4) . .
C30A Si1A C32A 112.1(4) . .
C33A Si1A C32A 106.7(5) . .
C30A Si1A C31A 115.2(4) . .
C33A Si1A C31A 108.4(5) . .
C32A Si1A C31A 105.7(5) . .
C30A Si1A H30C 31.9 . .
C33A Si1A H30C 114.1 . .
C32A Si1A H30C 80.7 . .
C31A Si1A H30C 133.0 . .
C30A Si1A H30D 32.7 . .
C33A Si1A H30D 88.8 . .
C32A Si1A H30D 144.4 . .
C31A Si1A H30D 99.0 . .
H30C Si1A H30D 63.7 . .
C30A Si1' C31' 129.6(4) . .
C30A Si1' Y1A 48.99(19) . .
C31' Si1' Y1A 148.5(4) . .
C30A Si1' H1A' 105.0 . .
C31' Si1' H1A' 105.2 . .
Y1A Si1' H1A' 104.7 . .
C30A Si1' H1B' 104.8 . .
C31' Si1' H1B' 104.5 . .
Y1A Si1' H1B' 57.5 . .
H1A' Si1' H1B' 105.8 . .
C32' C31' C33' 114.3(10) . .
C32' C31' Si1' 125.1(9) . .
C33' C31' Si1' 120.0(9) . .
C32' C31' H31D 122.9 . .
C33' C31' H31D 122.9 . .
Si1' C31' H31D 7.5 . .
C31' C32' C33' 128.5(11) . 2_545
C31' C32' H32D 115.8 . .
C33' C32' H32D 115.8 2_545 .
C31' C33' C32' 117.0(11) . 2_545
C31' C33' H33D 121.5 . .
C32' C33' H33D 121.5 2_545 .
C2B C1B C6B 119.4(5) . .
C2B C1B N1B 120.5(5) . .
C6B C1B N1B 120.1(5) . .
C1B C2B C3B 119.3(5) . .
C1B C2B C7B 120.4(5) . .
C3B C2B C7B 120.0(5) . .
C4B C3B C2B 121.9(5) . .
C4B C3B H3BA 119.1 . .
C2B C3B H3BA 119.1 . .
C5B C4B C3B 117.4(5) . .
C5B C4B C8B 122.3(6) . .
C3B C4B C8B 120.3(5) . .
C6B C5B C4B 123.7(6) . .
C6B C5B H5BA 118.2 . .
C4B C5B H5BA 118.2 . .
C5B C6B C1B 118.3(5) . .
C5B C6B C9B 122.1(5) . .
C1B C6B C9B 119.6(5) . .
C2B C7B H7BA 109.5 . .
C2B C7B H7BB 109.5 . .
H7BA C7B H7BB 109.5 . .
C2B C7B H7BC 109.5 . .
H7BA C7B H7BC 109.5 . .
H7BB C7B H7BC 109.5 . .
C4B C8B H8BA 109.5 . .
C4B C8B H8BB 109.5 . .
H8BA C8B H8BB 109.5 . .
C4B C8B H8BC 109.5 . .
H8BA C8B H8BC 109.5 . .
H8BB C8B H8BC 109.5 . .
C6B C9B H9BA 109.5 . .
C6B C9B H9BB 109.5 . .
H9BA C9B H9BB 109.5 . .
C6B C9B H9BC 109.5 . .
H9BA C9B H9BC 109.5 . .
H9BB C9B H9BC 109.5 . .
N1B C10B N2B 113.0(5) . .
N1B C10B C11B 127.0(5) . .
N2B C10B C11B 120.0(5) . .
N1B C10B Y1B 51.8(3) . .
N2B C10B Y1B 61.7(3) . .
C11B C10B Y1B 172.9(4) . .
C12B C11B C10B 119.9(6) . .
C12B C11B H11B 120.1 . .
C10B C11B H11B 120.1 . .
C11B C12B C13B 119.7(6) . .
C11B C12B H12B 120.2 . .
C13B C12B H12B 120.2 . .
C14B C13B C12B 120.2(6) . .
C14B C13B H13B 119.9 . .
C12B C13B H13B 119.9 . .
N2B C14B C13B 120.7(5) . .
N2B C14B C15B 120.2(5) . .
C13B C14B C15B 119.0(5) . .
C16B C15B C20B 118.2(5) . .
C16B C15B C14B 122.1(5) . .
C20B C15B C14B 119.3(5) . .
C17B C16B C15B 120.0(6) . .
C17B C16B C21B 118.5(5) . .
C15B C16B C21B 121.4(5) . .
C16B C17B C18B 123.3(6) . .
C16B C17B H17B 118.4 . .
C18B C17B H17B 118.4 . .
C19B C18B C17B 115.9(5) . .
C19B C18B C24B 120.3(6) . .
C17B C18B C24B 123.8(6) . .
C20B C19B C18B 124.4(6) . .
C20B C19B H19B 117.8 . .
C18B C19B H19B 117.8 . .
C19B C20B C15B 118.2(5) . .
C19B C20B C27B 120.6(6) . .
C15B C20B C27B 121.2(5) . .
C23B C21B C22B 109.9(6) . .
C23B C21B C16B 113.1(5) . .
C22B C21B C16B 111.2(6) . .
C23B C21B H21B 107.5 . .
C22B C21B H21B 107.5 . .
C16B C21B H21B 107.5 . .
C21B C22B H22D 109.5 . .
C21B C22B H22E 109.5 . .
H22D C22B H22E 109.5 . .
C21B C22B H22F 109.5 . .
H22D C22B H22F 109.5 . .
H22E C22B H22F 109.5 . .
C21B C23B H23D 109.5 . .
C21B C23B H23E 109.5 . .
H23D C23B H23E 109.5 . .
C21B C23B H23F 109.5 . .
H23D C23B H23F 109.5 . .
H23E C23B H23F 109.5 . .
C25B C24B C18B 112.5(6) . .
C25B C24B C26B 110.6(8) . .
C18B C24B C26B 114.3(7) . .
C25B C24B H24B 106.3 . .
C18B C24B H24B 106.3 . .
C26B C24B H24B 106.3 . .
C24B C25B H25D 109.5 . .
C24B C25B H25E 109.5 . .
H25D C25B H25E 109.5 . .
C24B C25B H25F 109.5 . .
H25D C25B H25F 109.5 . .
H25E C25B H25F 109.5 . .
C24B C26B H26D 109.5 . .
C24B C26B H26E 109.5 . .
H26D C26B H26E 109.5 . .
C24B C26B H26F 109.5 . .
H26D C26B H26F 109.5 . .
H26E C26B H26F 109.5 . .
C28B C27B C20B 112.4(6) . .
C28B C27B C29B 111.8(7) . .
C20B C27B C29B 109.1(5) . .
C28B C27B H27B 107.8 . .
C20B C27B H27B 107.8 . .
C29B C27B H27B 107.8 . .
C27B C28B H28D 109.5 . .
C27B C28B H28E 109.5 . .
H28D C28B H28E 109.5 . .
C27B C28B H28F 109.5 . .
H28D C28B H28F 109.5 . .
H28E C28B H28F 109.5 . .
C27B C29B H29D 109.5 . .
C27B C29B H29E 109.5 . .
H29D C29B H29E 109.5 . .
C27B C29B H29F 109.5 . .
H29D C29B H29F 109.5 . .
H29E C29B H29F 109.5 . .
N1C C1C C2C 119.9(6) . .
N1C C1C C6C 120.8(6) . .
C2C C1C C6C 119.2(6) . .
C1C C2C C3C 119.4(6) . .
C1C C2C C7C 119.3(6) . .
C3C C2C C7C 121.3(7) . .
C4C C3C C2C 122.2(7) . .
C4C C3C H3CA 118.9 . .
C2C C3C H3CA 118.9 . .
C3C C4C C5C 117.8(7) . .
C3C C4C C8C 120.7(8) . .
C5C C4C C8C 121.5(7) . .
C6C C5C C4C 122.7(7) . .
C6C C5C H5CA 118.6 . .
C4C C5C H5CA 118.6 . .
C5C C6C C1C 118.7(7) . .
C5C C6C C9C 122.8(7) . .
C1C C6C C9C 118.5(6) . .
C2C C7C H7CA 109.5 . .
C2C C7C H7CB 109.5 . .
H7CA C7C H7CB 109.5 . .
C2C C7C H7CC 109.5 . .
H7CA C7C H7CC 109.5 . .
H7CB C7C H7CC 109.5 . .
C4C C8C H8CA 109.5 . .
C4C C8C H8CB 109.5 . .
H8CA C8C H8CB 109.5 . .
C4C C8C H8CC 109.5 . .
H8CA C8C H8CC 109.5 . .
H8CB C8C H8CC 109.5 . .
C6C C9C H9CA 109.5 . .
C6C C9C H9CB 109.5 . .
H9CA C9C H9CB 109.5 . .
C6C C9C H9CC 109.5 . .
H9CA C9C H9CC 109.5 . .
H9CB C9C H9CC 109.5 . .
N1C C10C N2C 113.6(5) . .
N1C C10C C11C 126.2(5) . .
N2C C10C C11C 120.2(5) . .
N1C C10C Y1C 52.7(3) . .
N2C C10C Y1C 61.0(3) . .
C11C C10C Y1C 177.7(5) . .
C12C C11C C10C 119.5(6) . .
C12C C11C H11C 120.2 . .
C10C C11C H11C 120.2 . .
C11C C12C C13C 119.8(6) . .
C11C C12C H12C 120.1 . .
C13C C12C H12C 120.1 . .
C14C C13C C12C 119.7(6) . .
C14C C13C H13C 120.1 . .
C12C C13C H13C 120.1 . .
N2C C14C C13C 121.8(6) . .
N2C C14C C15C 116.0(5) . .
C13C C14C C15C 122.1(6) . .
C20C C15C C16C 120.6(6) . .
C20C C15C C14C 119.9(6) . .
C16C C15C C14C 119.1(6) . .
C17C C16C C15C 118.2(7) . .
C17C C16C C21C 120.0(6) . .
C15C C16C C21C 121.8(6) . .
C18C C17C C16C 123.0(7) . .
C18C C17C H17C 118.5 . .
C16C C17C H17C 118.5 . .
C17C C18C C19C 117.5(7) . .
C17C C18C C24C 122.4(7) . .
C19C C18C C24C 120.1(7) . .
C20C C19C C18C 122.8(7) . .
C20C C19C H19C 118.6 . .
C18C C19C H19C 118.6 . .
C19C C20C C15C 117.7(6) . .
C19C C20C C27C 120.2(6) . .
C15C C20C C27C 122.1(6) . .
C16C C21C C22C 108.0(6) . .
C16C C21C C23C 113.5(6) . .
C22C C21C C23C 110.3(7) . .
C16C C21C H21C 108.3 . .
C22C C21C H21C 108.3 . .
C23C C21C H21C 108.3 . .
C21C C22C H22G 109.5 . .
C21C C22C H22H 109.5 . .
H22G C22C H22H 109.5 . .
C21C C22C H22I 109.5 . .
H22G C22C H22I 109.5 . .
H22H C22C H22I 109.5 . .
C21C C23C H23G 109.5 . .
C21C C23C H23H 109.5 . .
H23G C23C H23H 109.5 . .
C21C C23C H23I 109.5 . .
H23G C23C H23I 109.5 . .
H23H C23C H23I 109.5 . .
C26C C24C C25C 115.0(8) . .
C26C C24C C18C 113.3(7) . .
C25C C24C C18C 111.3(7) . .
C26C C24C H24C 105.4 . .
C25C C24C H24C 105.4 . .
C18C C24C H24C 105.4 . .
C24C C25C H25G 109.5 . .
C24C C25C H25H 109.5 . .
H25G C25C H25H 109.5 . .
C24C C25C H25I 109.5 . .
H25G C25C H25I 109.5 . .
H25H C25C H25I 109.5 . .
C24C C26C H26G 109.5 . .
C24C C26C H26H 109.5 . .
H26G C26C H26H 109.5 . .
C24C C26C H26I 109.5 . .
H26G C26C H26I 109.5 . .
H26H C26C H26I 109.5 . .
C20C C27C C29C 114.0(6) . .
C20C C27C C28C 110.1(6) . .
C29C C27C C28C 109.1(6) . .
C20C C27C H27C 107.8 . .
C29C C27C H27C 107.8 . .
C28C C27C H27C 107.8 . .
C27C C28C H28G 109.5 . .
C27C C28C H28H 109.5 . .
H28G C28C H28H 109.5 . .
C27C C28C H28I 109.5 . .
H28G C28C H28I 109.5 . .
H28H C28C H28I 109.5 . .
C27C C29C H29G 109.5 . .
C27C C29C H29H 109.5 . .
H29G C29C H29H 109.5 . .
C27C C29C H29I 109.5 . .
H29G C29C H29I 109.5 . .
H29H C29C H29I 109.5 . .
C1S O1S C4S 107.8(4) . .
C1S O1S Y1C 115.2(3) . .
C4S O1S Y1C 126.0(3) . .
C5S O2S C8S 108.7(4) . .
C5S O2S Y1B 122.6(3) . .
C8S O2S Y1B 125.2(3) . .
O1S C1S C2S 114.9(4) . .
O1S C1S H1SA 108.5 . .
C2S C1S H1SA 108.5 . .
O1S C1S H1SB 108.5 . .
C2S C1S H1SB 108.5 . .
H1SA C1S H1SB 107.5 . .
C3S C2S C1S 89.3(4) . .
C3S C2S H2SA 113.8 . .
C1S C2S H2SA 113.8 . .
C3S C2S H2SB 113.8 . .
C1S C2S H2SB 113.8 . .
H2SA C2S H2SB 111.0 . .
C2S C3S C4S 115.2(5) . .
C2S C3S H3SA 108.5 . .
C4S C3S H3SA 108.5 . .
C2S C3S H3SB 108.5 . .
C4S C3S H3SB 108.5 . .
H3SA C3S H3SB 107.5 . .
O1S C4S C3S 99.4(4) . .
O1S C4S H4SA 111.9 . .
C3S C4S H4SA 111.9 . .
O1S C4S H4SB 111.9 . .
C3S C4S H4SB 111.9 . .
H4SA C4S H4SB 109.6 . .
O2S C5S C6S 110.6(4) . .
O2S C5S H5SA 109.5 . .
C6S C5S H5SA 109.5 . .
O2S C5S H5SB 109.5 . .
C6S C5S H5SB 109.5 . .
H5SA C5S H5SB 108.1 . .
C5S C6S C7S 102.3(4) . .
C5S C6S H6SA 111.3 . .
C7S C6S H6SA 111.3 . .
C5S C6S H6SB 111.3 . .
C7S C6S H6SB 111.3 . .
H6SA C6S H6SB 109.2 . .
C6S C7S C8S 107.5(4) . .
C6S C7S H7SA 110.2 . .
C8S C7S H7SA 110.2 . .
C6S C7S H7SB 110.2 . .
C8S C7S H7SB 110.2 . .
H7SA C7S H7SB 108.5 . .
O2S C8S C7S 105.0(4) . .
O2S C8S H8SA 110.7 . .
C7S C8S H8SA 110.7 . .
O2S C8S H8SB 110.7 . .
C7S C8S H8SB 110.7 . .
H8SA C8S H8SB 108.8 . .
C10S C9S H9SA 109.5 . .
C10S C9S H9SB 109.5 . .
H9SA C9S H9SB 109.5 . .
C10S C9S H9SC 109.5 . .
H9SA C9S H9SC 109.5 . .
H9SB C9S H9SC 109.5 . .
C9S C10S C11S 111.0 . .
C9S C10S H10A 109.4 . .
C11S C10S H10A 109.4 . .
C9S C10S H10B 109.4 . .
C11S C10S H10B 109.4 . .
H10A C10S H10B 108.0 . .
C10S C11S C12S 108.9 . .
C10S C11S H11D 109.9 . .
C12S C11S H11D 109.9 . .
C10S C11S H11E 109.9 . .
C12S C11S H11E 109.9 . .
H11D C11S H11E 108.3 . .
C13S C12S C11S 109.2 . .
C13S C12S H12D 109.8 . .
C11S C12S H12D 109.8 . .
C13S C12S H12E 109.8 . .
C11S C12S H12E 109.8 . .
H12D C12S H12E 108.3 . .
C12S C13S C14S 113.5 . .
C12S C13S H13D 108.9 . .
C14S C13S H13D 108.9 . .
C12S C13S H13E 108.9 . .
C14S C13S H13E 108.9 . .
H13D C13S H13E 107.7 . .
C13S C14S H14A 109.5 . .
C13S C14S H14B 109.5 . .
H14A C14S H14B 109.5 . .
C13S C14S H14C 109.5 . .
H14A C14S H14C 109.5 . .
H14B C14S H14C 109.5 . .
C16S C15S H15A 109.5 . .
C16S C15S H15B 109.5 . .
H15A C15S H15B 109.5 . .
C16S C15S H15C 109.5 . .
H15A C15S H15C 109.5 . .
H15B C15S H15C 109.5 . .
C15S C16S C17S 120.3 . .
C15S C16S H16A 107.2 . .
C17S C16S H16A 107.2 . .
C15S C16S H16B 107.2 . .
C17S C16S H16B 107.2 . .
H16A C16S H16B 106.9 . .
C18S C17S C16S 115.5 . .
C18S C17S H17D 108.4 . .
C16S C17S H17D 108.4 . .
C18S C17S H17E 108.4 . .
C16S C17S H17E 108.4 . .
H17D C17S H17E 107.5 . .
C17S C18S C19S 104.0 . .
C17S C18S H18A 110.9 . .
C19S C18S H18A 110.9 . .
C17S C18S H18B 110.9 . .
C19S C18S H18B 110.9 . .
H18A C18S H18B 109.0 . .
C18S C19S C20S 97.1 . .
C18S C19S H19D 112.3 . .
C20S C19S H19D 112.3 . .
C18S C19S H19E 112.3 . .
C20S C19S H19E 112.3 . .
H19D C19S H19E 109.9 . .
C19S C20S H20A 109.5 . .
C19S C20S H20B 109.5 . .
H20A C20S H20B 109.5 . .
C19S C20S H20C 109.5 . .
H20A C20S H20C 109.5 . .
H20B C20S H20C 109.5 . .
C22S C21S H21D 109.5 . .
C22S C21S H21E 109.5 . .
H21D C21S H21E 109.5 . .
C22S C21S H21F 109.5 . .
H21D C21S H21F 109.5 . .
H21E C21S H21F 109.5 . .
C23S C22S C21S 110.8 . .
C23S C22S H22J 109.5 . .
C21S C22S H22J 109.5 . .
C23S C22S H22K 109.5 . .
C21S C22S H22K 109.5 . .
H22J C22S H22K 108.1 . .
C22S C23S C24S 110.4 . .
C22S C23S H23J 109.6 . .
C24S C23S H23J 109.6 . .
C22S C23S H23K 109.6 . .
C24S C23S H23K 109.6 . .
H23J C23S H23K 108.1 . .
C25S C24S C23S 108.4 . .
C25S C24S H24D 110.0 . .
C23S C24S H24D 110.0 . .
C25S C24S H24E 110.0 . .
C23S C24S H24E 110.0 . .
H24D C24S H24E 108.4 . .
C26S C25S C24S 106.3 . .
C26S C25S H25J 110.5 . .
C24S C25S H25J 110.5 . .
C26S C25S H25K 110.5 . .
C24S C25S H25K 110.5 . .
H25J C25S H25K 108.7 . .
C25S C26S H26J 109.5 . .
C25S C26S H26K 109.5 . .
H26J C26S H26K 109.5 . .
C25S C26S H26L 109.5 . .
H26J C26S H26L 109.5 . .
H26K C26S H26L 109.5 . .

loop_
_geom_bond_atom_site_label_1
_geom_bond_atom_site_label_2
_geom_bond_distance
_geom_bond_site_symmetry_2
Y1A N1A 2.318(5) .
Y1A C30A 2.454(5) .
Y1A N2A 2.508(5) .
Y1A C10A 2.890(5) .
Y1A Si1' 3.226(5) .
Y1A Y1B 3.4987(9) .
Y1A Y1C 3.5064(8) .
Y1A H1 2.0341 .
Y1A H3 2.1527 .
Y1A H4 2.2232 .
Y1A H5 2.2724 .
Y1B N1B 2.298(5) .
Y1B O2S 2.322(4) .
Y1B N2B 2.528(5) .
Y1B C10B 2.872(6) .
Y1B Y1C 3.4551(8) .
Y1B H1 2.0866 .
Y1B H2 2.1174 .
Y1B H4 2.2538 .
Y1B H5 2.3016 .
Y1C N1C 2.301(5) .
Y1C O1S 2.346(4) .
Y1C N2C 2.492(5) .
Y1C C10C 2.850(6) .
Y1C H2 2.0918 .
Y1C H3 2.0549 .
Y1C H4 2.2274 .
Y1C H5 2.2311 .
N1A C10A 1.357(7) .
N1A C1A 1.433(7) .
N2A C14A 1.360(7) .
N2A C10A 1.369(7) .
N1B C10B 1.337(7) .
N1B C1B 1.434(6) .
N2B C14B 1.356(7) .
N2B C10B 1.396(7) .
N1C C10C 1.340(8) .
N1C C1C 1.401(8) .
N2C C14C 1.365(8) .
N2C C10C 1.371(7) .
C1A C2A 1.402(9) .
C1A C6A 1.413(9) .
C2A C3A 1.393(8) .
C2A C7A 1.510(9) .
C3A C4A 1.425(9) .
C3A H3AA 0.9500 .
C4A C5A 1.367(9) .
C4A C8A 1.480(8) .
C5A C6A 1.408(8) .
C5A H5AA 0.9500 .
C6A C9A 1.485(9) .
C7A H7AA 0.9800 .
C7A H7AB 0.9800 .
C7A H7AC 0.9800 .
C8A H8AA 0.9800 .
C8A H8AB 0.9800 .
C8A H8AC 0.9800 .
C9A H9AA 0.9800 .
C9A H9AB 0.9800 .
C9A H9AC 0.9800 .
C10A C11A 1.402(8) .
C11A C12A 1.358(9) .
C11A H11A 0.9500 .
C12A C13A 1.402(8) .
C12A H12A 0.9500 .
C13A C14A 1.364(8) .
C13A H13A 0.9500 .
C14A C15A 1.500(8) .
C15A C20A 1.399(8) .
C15A C16A 1.401(9) .
C16A C17A 1.410(8) .
C16A C21A 1.530(9) .
C17A C18A 1.345(10) .
C17A H17A 0.9500 .
C18A C19A 1.382(10) .
C18A C24A 1.542(10) .
C19A C20A 1.391(8) .
C19A H19A 0.9500 .
C20A C27A 1.526(9) .
C21A C23A 1.507(11) .
C21A C22A 1.519(11) .
C21A H21A 1.0000 .
C22A H22A 0.9800 .
C22A H22B 0.9800 .
C22A H22C 0.9800 .
C23A H23A 0.9800 .
C23A H23B 0.9800 .
C23A H23C 0.9800 .
C24A C26A 1.430(12) .
C24A C25A 1.436(11) .
C24A H24A 1.0000 .
C25A H25A 0.9800 .
C25A H25B 0.9800 .
C25A H25C 0.9800 .
C26A H26A 0.9800 .
C26A H26B 0.9800 .
C26A H26C 0.9800 .
C27A C29A 1.509(8) .
C27A C28A 1.524(8) .
C27A H27A 1.0000 .
C28A H28A 0.9800 .
C28A H28B 0.9800 .
C28A H28C 0.9800 .
C29A H29A 0.9800 .
C29A H29B 0.9800 .
C29A H29C 0.9800 .
C30A Si1A 1.761(6) .
C30A Si1' 1.802(7) .
C30A H30A 0.9900 .
C30A H30B 0.9900 .
C30A H30C 0.9900 .
C30A H30D 0.9900 .
Si1A C33A 1.870(12) .
Si1A C32A 1.871(12) .
Si1A C31A 1.929(11) .
Si1A H30C 1.1585 .
Si1A H30D 1.7568 .
C31A H31A 0.9800 .
C31A H31B 0.9800 .
C31A H31C 0.9800 .
C32A H32A 0.9800 .
C32A H32B 0.9800 .
C32A H32C 0.9800 .
C33A H33A 0.9800 .
C33A H33B 0.9800 .
C33A H33C 0.9800 .
Si1' C31' 1.997(12) .
Si1' H1A' 1.4201 .
Si1' H1B' 1.4201 .
C31' C32' 1.314(16) .
C31' C33' 1.356(16) .
C31' H31D 0.9500 .
C32' C33' 1.427(14) 2_545
C32' H32D 0.9500 .
C33' C32' 1.427(14) 2_545
C33' H33D 0.9500 .
C1B C2B 1.380(8) .
C1B C6B 1.423(8) .
C2B C3B 1.400(8) .
C2B C7B 1.508(8) .
C3B C4B 1.378(8) .
C3B H3BA 0.9500 .
C4B C5B 1.372(8) .
C4B C8B 1.528(8) .
C5B C6B 1.367(8) .
C5B H5BA 0.9500 .
C6B C9B 1.517(8) .
C7B H7BA 0.9800 .
C7B H7BB 0.9800 .
C7B H7BC 0.9800 .
C8B H8BA 0.9800 .
C8B H8BB 0.9800 .
C8B H8BC 0.9800 .
C9B H9BA 0.9800 .
C9B H9BB 0.9800 .
C9B H9BC 0.9800 .
C10B C11B 1.407(8) .
C11B C12B 1.348(8) .
C11B H11B 0.9500 .
C12B C13B 1.404(8) .
C12B H12B 0.9500 .
C13B C14B 1.379(9) .
C13B H13B 0.9500 .
C14B C15B 1.463(8) .
C15B C16B 1.391(8) .
C15B C20B 1.445(8) .
C16B C17B 1.380(8) .
C16B C21B 1.541(8) .
C17B C18B 1.393(9) .
C17B H17B 0.9500 .
C18B C19B 1.379(9) .
C18B C24B 1.526(9) .
C19B C20B 1.378(8) .
C19B H19B 0.9500 .
C20B C27B 1.510(9) .
C21B C23B 1.524(9) .
C21B C22B 1.529(11) .
C21B H21B 1.0000 .
C22B H22D 0.9800 .
C22B H22E 0.9800 .
C22B H22F 0.9800 .
C23B H23D 0.9800 .
C23B H23E 0.9800 .
C23B H23F 0.9800 .
C24B C25B 1.485(12) .
C24B C26B 1.537(12) .
C24B H24B 1.0000 .
C25B H25D 0.9800 .
C25B H25E 0.9800 .
C25B H25F 0.9800 .
C26B H26D 0.9800 .
C26B H26E 0.9800 .
C26B H26F 0.9800 .
C27B C28B 1.490(11) .
C27B C29B 1.525(11) .
C27B H27B 1.0000 .
C28B H28D 0.9800 .
C28B H28E 0.9800 .
C28B H28F 0.9800 .
C29B H29D 0.9800 .
C29B H29E 0.9800 .
C29B H29F 0.9800 .
C1C C2C 1.403(10) .
C1C C6C 1.409(9) .
C2C C3C 1.403(9) .
C2C C7C 1.493(10) .
C3C C4C 1.357(10) .
C3C H3CA 0.9500 .
C4C C5C 1.399(11) .
C4C C8C 1.513(10) .
C5C C6C 1.383(10) .
C5C H5CA 0.9500 .
C6C C9C 1.531(11) .
C7C H7CA 0.9800 .
C7C H7CB 0.9800 .
C7C H7CC 0.9800 .
C8C H8CA 0.9800 .
C8C H8CB 0.9800 .
C8C H8CC 0.9800 .
C9C H9CA 0.9800 .
C9C H9CB 0.9800 .
C9C H9CC 0.9800 .
C10C C11C 1.431(9) .
C11C C12C 1.351(9) .
C11C H11C 0.9500 .
C12C C13C 1.395(9) .
C12C H12C 0.9500 .
C13C C14C 1.376(9) .
C13C H13C 0.9500 .
C14C C15C 1.480(9) .
C15C C20C 1.420(10) .
C15C C16C 1.421(9) .
C16C C17C 1.385(9) .
C16C C21C 1.482(10) .
C17C C18C 1.382(11) .
C17C H17C 0.9500 .
C18C C19C 1.410(10) .
C18C C24C 1.529(10) .
C19C C20C 1.386(9) .
C19C H19C 0.9500 .
C20C C27C 1.506(9) .
C21C C22C 1.542(11) .
C21C C23C 1.544(10) .
C21C H21C 1.0000 .
C22C H22G 0.9800 .
C22C H22H 0.9800 .
C22C H22I 0.9800 .
C23C H23G 0.9800 .
C23C H23H 0.9800 .
C23C H23I 0.9800 .
C24C C26C 1.500(12) .
C24C C25C 1.507(12) .
C24C H24C 1.0000 .
C25C H25G 0.9800 .
C25C H25H 0.9800 .
C25C H25I 0.9800 .
C26C H26G 0.9800 .
C26C H26H 0.9800 .
C26C H26I 0.9800 .
C27C C29C 1.513(11) .
C27C C28C 1.527(9) .
C27C H27C 1.0000 .
C28C H28G 0.9800 .
C28C H28H 0.9800 .
C28C H28I 0.9800 .
C29C H29G 0.9800 .
C29C H29H 0.9800 .
C29C H29I 0.9800 .
O1S C1S 1.449(4) .
O1S C4S 1.449(4) .
O2S C5S 1.440(4) .
O2S C8S 1.441(4) .
C1S C2S 1.533(4) .
C1S H1SA 0.9900 .
C1S H1SB 0.9900 .
C2S C3S 1.526(4) .
C2S H2SA 0.9900 .
C2S H2SB 0.9900 .
C3S C4S 1.552(4) .
C3S H3SA 0.9900 .
C3S H3SB 0.9900 .
C4S H4SA 0.9900 .
C4S H4SB 0.9900 .
C5S C6S 1.525(4) .
C5S H5SA 0.9900 .
C5S H5SB 0.9900 .
C6S C7S 1.533(4) .
C6S H6SA 0.9900 .
C6S H6SB 0.9900 .
C7S C8S 1.540(4) .
C7S H7SA 0.9900 .
C7S H7SB 0.9900 .
C8S H8SA 0.9900 .
C8S H8SB 0.9900 .
C9S C10S 1.5300 .
C9S H9SA 0.9800 .
C9S H9SB 0.9800 .
C9S H9SC 0.9800 .
C10S C11S 1.5302 .
C10S H10A 0.9900 .
C10S H10B 0.9900 .
C11S C12S 1.5304 .
C11S H11D 0.9900 .
C11S H11E 0.9900 .
C12S C13S 1.5300 .
C12S H12D 0.9900 .
C12S H12E 0.9900 .
C13S C14S 1.5301 .
C13S H13D 0.9900 .
C13S H13E 0.9900 .
C14S H14A 0.9800 .
C14S H14B 0.9800 .
C14S H14C 0.9800 .
C15S C16S 1.5300 .
C15S H15A 0.9800 .
C15S H15B 0.9800 .
C15S H15C 0.9800 .
C16S C17S 1.5301 .
C16S H16A 0.9900 .
C16S H16B 0.9900 .
C17S C18S 1.5297 .
C17S H17D 0.9900 .
C17S H17E 0.9900 .
C18S C19S 1.5301 .
C18S H18A 0.9900 .
C18S H18B 0.9900 .
C19S C20S 1.5302 .
C19S H19D 0.9900 .
C19S H19E 0.9900 .
C20S H20A 0.9800 .
C20S H20B 0.9800 .
C20S H20C 0.9800 .
C21S C22S 1.5300 .
C21S H21D 0.9800 .
C21S H21E 0.9800 .
C21S H21F 0.9800 .
C22S C23S 1.5300 .
C22S H22J 0.9900 .
C22S H22K 0.9900 .
C23S C24S 1.5302 .
C23S H23J 0.9900 .
C23S H23K 0.9900 .
C24S C25S 1.5300 .
C24S H24D 0.9900 .
C24S H24E 0.9900 .
C25S C26S 1.5297 .
C25S H25J 0.9900 .
C25S H25K 0.9900 .
C26S H26J 0.9800 .
C26S H26K 0.9800 .
C26S H26L 0.9800 .
